data_1517857
loop_
_publ_author_name
'Franke, Sebastian M.'
'Rosenzweig, Michael W.'
'Heinemann, Frank W.'
'Meyer, Karsten'

_publ_section_title
;
 Reactivity of uranium(iii) with H2E (E = S, Se, Te): synthesis of a
 series of mononuclear and dinuclear uranium(iv) hydrochalcogenido
 complexes
;
_journal_issue 1
_journal_name_full 'Chem. Sci.'
_journal_page_first 275
_journal_paper_doi 10.1039/C4SC02602K
_journal_volume 6
_journal_year 2015
_chemical_formula_moiety
;
 C108 H134 N2 O6 S2 U2, 2.25(C6 H6), 0.5(C6 H14)
;
_chemical_formula_sum 'C124.5 H154.5 N2 O6 S2 U2'
_chemical_formula_weight 2315.18
_chemical_name_systematic
; 
 ? 
;
_space_group_IT_number 2
_symmetry_cell_setting triclinic
_symmetry_space_group_name_Hall '-P 1'
_symmetry_space_group_name_H-M 'P -1'
_atom_sites_solution_hydrogens mixed
_atom_sites_solution_primary direct
_atom_sites_solution_secondary difmap
_audit_creation_method SHELXL-97
_cell_angle_alpha 85.233(5)
_cell_angle_beta 87.451(5)
_cell_angle_gamma 88.366(5)
_cell_formula_units_Z 2
_cell_length_a 11.1756(16)
_cell_length_b 16.817(2)
_cell_length_c 28.662(4)
_cell_measurement_reflns_used 9453
_cell_measurement_temperature 100(2)
_cell_measurement_theta_max 29.56
_cell_measurement_theta_min 2.43
_cell_volume 5361.1(12)
_computing_cell_refinement 'Bruker SAINT'
_computing_data_collection 'Bruker APEX2'
_computing_data_reduction 'Bruker SAINT'
_computing_molecular_graphics 'SHELXTL 6.12 (Bruker AXS, 2002)'
_computing_publication_material 'SHELXTL 6.12 (Bruker AXS, 2002)'
_computing_structure_refinement 'SHELXTL 6.12 (Bruker AXS, 2002)'
_computing_structure_solution 'SHELXTL 6.12 (Bruker AXS, 2002)'
_diffrn_ambient_temperature 100(2)
_diffrn_detector_area_resol_mean 83.33
_diffrn_measured_fraction_theta_full 0.999
_diffrn_measured_fraction_theta_max 0.978
_diffrn_measurement_device_type 'Bruker Smart APEX II'
_diffrn_measurement_method '\f and \w scans'
_diffrn_radiation_monochromator graphite
_diffrn_radiation_source 'fine-focus sealed tube'
_diffrn_radiation_type MoK\a
_diffrn_radiation_wavelength 0.71073
_diffrn_reflns_av_R_equivalents 0.0427
_diffrn_reflns_av_sigmaI/netI 0.0220
_diffrn_reflns_limit_h_max 15
_diffrn_reflns_limit_h_min -15
_diffrn_reflns_limit_k_max 23
_diffrn_reflns_limit_k_min -23
_diffrn_reflns_limit_l_max 39
_diffrn_reflns_limit_l_min -39
_diffrn_reflns_number 334803
_diffrn_reflns_theta_full 27.00
_diffrn_reflns_theta_max 29.80
_diffrn_reflns_theta_min 1.22
_exptl_absorpt_coefficient_mu 3.112
_exptl_absorpt_correction_T_max 0.746
_exptl_absorpt_correction_T_min 0.587
_exptl_absorpt_correction_type multi-scan
_exptl_absorpt_process_details 'SADABS, Bruker-AXS, 2008'
_exptl_crystal_colour green
_exptl_crystal_density_diffrn 1.434
_exptl_crystal_density_method 'not measured'
_exptl_crystal_description block
_exptl_crystal_F_000 2359
_exptl_crystal_size_max 0.40
_exptl_crystal_size_mid 0.26
_exptl_crystal_size_min 0.14
_refine_diff_density_max 1.937
_refine_diff_density_min -1.875
_refine_diff_density_rms 0.098
_refine_ls_extinction_method none
_refine_ls_goodness_of_fit_ref 1.100
_refine_ls_hydrogen_treatment constr
_refine_ls_matrix_type full
_refine_ls_number_parameters 1232
_refine_ls_number_reflns 30030
_refine_ls_number_restraints 3
_refine_ls_restrained_S_all 1.100
_refine_ls_R_factor_all 0.0321
_refine_ls_R_factor_gt 0.0257
_refine_ls_shift/su_max 0.008
_refine_ls_shift/su_mean 0.000
_refine_ls_structure_factor_coef Fsqd
_refine_ls_weighting_details 'calc w=1/[\s^2^(Fo^2^)+(0.0240P)^2^+9.3776P] where P=(Fo^2^+2Fc^2^)/3'
_refine_ls_weighting_scheme calc
_refine_ls_wR_factor_gt 0.0608
_refine_ls_wR_factor_ref 0.0629
_reflns_number_gt 26603
_reflns_number_total 30030
_reflns_threshold_expression >2sigma(I)
_cod_data_source_file c4sc02602k2.cif
_cod_data_source_block sf1406
_cod_depositor_comments 'Adding full bibliography for 1517854--1517859.cif.'
_cod_original_cell_volume 5361.0(13)
_cod_original_sg_symbol_Hall -P1
_cod_original_sg_symbol_H-M P-1
_cod_original_formula_sum 'C124.50 H154.50 N2 O6 S2 U2'
_cod_database_code 1517857

loop_
_symmetry_equiv_pos_as_xyz
'x, y, z'
'-x, -y, -z'

loop_
_atom_site_label
_atom_site_type_symbol
_atom_site_fract_x
_atom_site_fract_y
_atom_site_fract_z
_atom_site_U_iso_or_equiv
_atom_site_adp_type
_atom_site_occupancy
_atom_site_symmetry_multiplicity
_atom_site_calc_flag
_atom_site_refinement_flags
U1 U -0.044550(7) 0.359842(5) 0.765382(3) 0.00956(2) Uani 1 1 d .
U2 U 0.178384(7) 0.203414(5) 0.685787(3) 0.01048(2) Uani 1 1 d .
S1 S -0.07219(5) 0.21837(4) 0.71217(2) 0.01561(11) Uani 1 1 d .
H1S H -0.0762 0.1795 0.7495 0.019 Uiso 1 1 d R
S2 S 0.20576(5) 0.31391(4) 0.75975(2) 0.01587(11) Uani 1 1 d .
H2S H 0.2106 0.2591 0.7902 0.019 Uiso 1 1 d R
O1 O -0.02323(14) 0.43414(9) 0.70261(5) 0.0111(3) Uani 1 1 d .
O2 O -0.07188(14) 0.46657(10) 0.80043(5) 0.0131(3) Uani 1 1 d .
O3 O -0.14317(14) 0.29132(10) 0.81816(6) 0.0132(3) Uani 1 1 d .
O4 O 0.27226(14) 0.12224(10) 0.73246(6) 0.0145(3) Uani 1 1 d .
O5 O 0.20220(14) 0.12883(9) 0.62928(6) 0.0141(3) Uani 1 1 d .
O6 O 0.16247(14) 0.29971(9) 0.63396(6) 0.0124(3) Uani 1 1 d .
N1 N -0.26180(16) 0.39766(11) 0.74910(7) 0.0108(3) Uani 1 1 d .
N2 N 0.39648(17) 0.22549(11) 0.66024(7) 0.0125(4) Uani 1 1 d .
C1 C -0.2682(2) 0.41735(13) 0.69696(8) 0.0124(4) Uani 1 1 d .
H1A H -0.2318 0.3723 0.6807 0.015 Uiso 1 1 calc R
H1B H -0.3535 0.4223 0.6890 0.015 Uiso 1 1 calc R
C2 C -0.2066(2) 0.49278(13) 0.67855(8) 0.0119(4) Uani 1 1 d .
C3 C -0.0825(2) 0.49886(13) 0.68175(8) 0.0110(4) Uani 1 1 d .
C4 C -0.0236(2) 0.56957(13) 0.66515(8) 0.0122(4) Uani 1 1 d .
C5 C -0.0954(2) 0.63069(14) 0.64487(9) 0.0172(5) Uani 1 1 d .
H5A H -0.0578 0.6786 0.6329 0.021 Uiso 1 1 calc R
C6 C -0.2189(2) 0.62629(14) 0.64088(9) 0.0185(5) Uani 1 1 d .
C7 C -0.2735(2) 0.55612(14) 0.65799(9) 0.0155(4) Uani 1 1 d .
H7A H -0.3575 0.5513 0.6556 0.019 Uiso 1 1 calc R
C8 C -0.3106(2) 0.46603(14) 0.77450(8) 0.0135(4) Uani 1 1 d .
H8A H -0.3991 0.4656 0.7739 0.016 Uiso 1 1 calc R
H8B H -0.2844 0.5159 0.7567 0.016 Uiso 1 1 calc R
C9 C -0.2771(2) 0.46928(14) 0.82478(8) 0.0125(4) Uani 1 1 d .
C10 C -0.1569(2) 0.47879(13) 0.83492(8) 0.0115(4) Uani 1 1 d .
C11 C -0.1255(2) 0.50067(13) 0.87910(8) 0.0115(4) Uani 1 1 d .
C12 C -0.2186(2) 0.50516(15) 0.91301(8) 0.0164(5) Uani 1 1 d .
H12A H -0.1998 0.5191 0.9432 0.020 Uiso 1 1 calc R
C13 C -0.3376(2) 0.49029(16) 0.90482(9) 0.0186(5) Uani 1 1 d .
C14 C -0.3658(2) 0.47343(15) 0.86015(8) 0.0164(5) Uani 1 1 d .
H14A H -0.4468 0.4646 0.8536 0.020 Uiso 1 1 calc R
C15 C -0.3379(2) 0.32618(14) 0.75942(8) 0.0131(4) Uani 1 1 d .
H15A H -0.3054 0.2842 0.7398 0.016 Uiso 1 1 calc R
H15B H -0.4191 0.3410 0.7486 0.016 Uiso 1 1 calc R
C16 C -0.3520(2) 0.28928(14) 0.80884(8) 0.0140(4) Uani 1 1 d .
C17 C -0.2531(2) 0.26714(13) 0.83598(8) 0.0130(4) Uani 1 1 d .
C18 C -0.2683(2) 0.22184(13) 0.87933(8) 0.0123(4) Uani 1 1 d .
C19 C -0.3852(2) 0.19939(16) 0.89289(9) 0.0209(5) Uani 1 1 d .
H19A H -0.3973 0.1674 0.9215 0.025 Uiso 1 1 calc R
C20 C -0.4845(2) 0.22113(17) 0.86688(9) 0.0227(5) Uani 1 1 d .
C21 C -0.4665(2) 0.26738(16) 0.82510(9) 0.0190(5) Uani 1 1 d .
H21A H -0.5334 0.2845 0.8072 0.023 Uiso 1 1 calc R
C22 C 0.1111(2) 0.58044(13) 0.66964(8) 0.0114(4) Uani 1 1 d .
C23 C 0.2778(2) 0.58871(17) 0.72629(9) 0.0208(5) Uani 1 1 d .
H23A H 0.2964 0.5855 0.7602 0.025 Uiso 1 1 calc R
C24 C 0.2849(2) 0.67435(14) 0.65126(9) 0.0161(4) Uani 1 1 d .
H24A H 0.3071 0.7278 0.6359 0.019 Uiso 1 1 calc R
C25 C 0.3206(2) 0.52741(14) 0.65034(9) 0.0168(5) Uani 1 1 d .
H25A H 0.3674 0.4846 0.6348 0.020 Uiso 1 1 calc R
C26 C 0.1432(2) 0.57685(15) 0.72169(8) 0.0170(5) Uani 1 1 d .
H26A H 0.0970 0.6189 0.7374 0.020 Uiso 1 1 calc R
H26B H 0.1207 0.5245 0.7375 0.020 Uiso 1 1 calc R
C27 C 0.1861(2) 0.51588(14) 0.64522(8) 0.0153(4) Uani 1 1 d .
H27A H 0.1639 0.4623 0.6593 0.018 Uiso 1 1 calc R
H27B H 0.1684 0.5191 0.6116 0.018 Uiso 1 1 calc R
C28 C 0.3140(2) 0.67008(16) 0.70290(9) 0.0220(5) Uani 1 1 d .
H28A H 0.2699 0.7132 0.7184 0.026 Uiso 1 1 calc R
H28B H 0.4009 0.6773 0.7059 0.026 Uiso 1 1 calc R
C29 C 0.3557(2) 0.60906(15) 0.62704(9) 0.0173(5) Uani 1 1 d .
H29A H 0.3380 0.6125 0.5934 0.021 Uiso 1 1 calc R
H29B H 0.4427 0.6164 0.6296 0.021 Uiso 1 1 calc R
C30 C 0.1504(2) 0.66296(13) 0.64704(9) 0.0153(4) Uani 1 1 d .
H30G H 0.1312 0.6679 0.6135 0.018 Uiso 1 1 calc R
H30H H 0.1051 0.7055 0.6626 0.018 Uiso 1 1 calc R
C31 C 0.3486(2) 0.52276(16) 0.70229(9) 0.0218(5) Uani 1 1 d .
H31A H 0.4356 0.5293 0.7055 0.026 Uiso 1 1 calc R
H31B H 0.3267 0.4699 0.7175 0.026 Uiso 1 1 calc R
C32 C -0.2897(3) 0.69721(17) 0.62048(13) 0.0322(7) Uani 1 1 d .
H32A H -0.3745 0.6838 0.6203 0.048 Uiso 1 1 calc R
H32B H -0.2598 0.7117 0.5883 0.048 Uiso 1 1 calc R
H32C H -0.2811 0.7423 0.6395 0.048 Uiso 1 1 calc R
C33 C 0.0039(2) 0.51975(14) 0.88898(8) 0.0118(4) Uani 1 1 d .
C34 C 0.1413(2) 0.57103(16) 0.94752(9) 0.0200(5) Uani 1 1 d .
H34A H 0.1435 0.5922 0.9791 0.024 Uiso 1 1 calc R
C35 C 0.1851(2) 0.60118(15) 0.86172(9) 0.0175(5) Uani 1 1 d .
H35A H 0.2165 0.6420 0.8372 0.021 Uiso 1 1 calc R
C36 C 0.2151(2) 0.46194(15) 0.89845(9) 0.0172(5) Uani 1 1 d .
H36A H 0.2655 0.4119 0.8979 0.021 Uiso 1 1 calc R
C37 C 0.0118(2) 0.55233(15) 0.93753(8) 0.0164(5) Uani 1 1 d .
H37A H -0.0388 0.6015 0.9387 0.020 Uiso 1 1 calc R
H37B H -0.0194 0.5124 0.9620 0.020 Uiso 1 1 calc R
C38 C 0.0853(2) 0.44379(14) 0.88877(8) 0.0143(4) Uani 1 1 d .
H38A H 0.0547 0.4031 0.9130 0.017 Uiso 1 1 calc R
H38B H 0.0829 0.4216 0.8579 0.017 Uiso 1 1 calc R
C39 C 0.1906(2) 0.63330(16) 0.91004(9) 0.0222(5) Uani 1 1 d .
H39A H 0.1425 0.6836 0.9108 0.027 Uiso 1 1 calc R
H39B H 0.2745 0.6448 0.9163 0.027 Uiso 1 1 calc R
C40 C 0.2627(2) 0.52415(15) 0.86051(9) 0.0181(5) Uani 1 1 d .
H40A H 0.2600 0.5032 0.8293 0.022 Uiso 1 1 calc R
H40B H 0.3470 0.5357 0.8661 0.022 Uiso 1 1 calc R
C41 C 0.0548(2) 0.58402(14) 0.85221(8) 0.0146(4) Uani 1 1 d .
H41A H 0.0508 0.5653 0.8205 0.018 Uiso 1 1 calc R
H41B H 0.0056 0.6338 0.8533 0.018 Uiso 1 1 calc R
C42 C 0.2186(2) 0.49421(17) 0.94682(9) 0.0215(5) Uani 1 1 d .
H42A H 0.3023 0.5055 0.9536 0.026 Uiso 1 1 calc R
H42B H 0.1879 0.4539 0.9712 0.026 Uiso 1 1 calc R
C43 C -0.4328(2) 0.4949(2) 0.94352(10) 0.0316(7) Uani 1 1 d .
H43A H -0.5107 0.4828 0.9317 0.047 Uiso 1 1 calc R
H43B H -0.4361 0.5487 0.9543 0.047 Uiso 1 1 calc R
H43C H -0.4135 0.4560 0.9697 0.047 Uiso 1 1 calc R
C44 C -0.1646(2) 0.20117(14) 0.91182(8) 0.0145(4) Uani 1 1 d .
C45 C 0.0467(2) 0.14352(16) 0.91920(9) 0.0229(5) Uani 1 1 d .
H45A H 0.1153 0.1184 0.9017 0.027 Uiso 1 1 calc R
C46 C -0.0987(3) 0.12543(16) 0.98725(9) 0.0233(5) Uani 1 1 d .
H46A H -0.1261 0.0882 1.0144 0.028 Uiso 1 1 calc R
C47 C -0.0183(2) 0.26068(15) 0.96366(9) 0.0189(5) Uani 1 1 d .
H47A H 0.0082 0.3115 0.9753 0.023 Uiso 1 1 calc R
C48 C -0.0577(2) 0.16018(15) 0.88642(9) 0.0195(5) Uani 1 1 d .
H48A H -0.0837 0.1093 0.8755 0.023 Uiso 1 1 calc R
H48B H -0.0307 0.1950 0.8586 0.023 Uiso 1 1 calc R
C49 C -0.1224(2) 0.27870(14) 0.93085(8) 0.0155(4) Uani 1 1 d .
H49A H -0.0963 0.3166 0.9043 0.019 Uiso 1 1 calc R
H49B H -0.1900 0.3040 0.9481 0.019 Uiso 1 1 calc R
C50 C 0.0064(3) 0.08648(16) 0.96095(10) 0.0264(6) Uani 1 1 d .
H50A H -0.0184 0.0355 0.9498 0.032 Uiso 1 1 calc R
H50B H 0.0735 0.0750 0.9821 0.032 Uiso 1 1 calc R
C51 C -0.0589(3) 0.20345(16) 1.00533(9) 0.0227(5) Uani 1 1 d .
H51A H -0.1264 0.2281 1.0230 0.027 Uiso 1 1 calc R
H51B H 0.0078 0.1923 1.0267 0.027 Uiso 1 1 calc R
C52 C -0.2027(2) 0.14380(15) 0.95464(9) 0.0201(5) Uani 1 1 d .
H52A H -0.2705 0.1683 0.9722 0.024 Uiso 1 1 calc R
H52B H -0.2302 0.0934 0.9436 0.024 Uiso 1 1 calc R
C53 C 0.0866(2) 0.22187(16) 0.93670(9) 0.0213(5) Uani 1 1 d .
H53A H 0.1136 0.2586 0.9097 0.026 Uiso 1 1 calc R
H53B H 0.1547 0.2111 0.9575 0.026 Uiso 1 1 calc R
C54 C -0.6081(3) 0.1931(2) 0.88287(11) 0.0368(8) Uani 1 1 d .
H54A H -0.6664 0.2143 0.8602 0.055 Uiso 1 1 calc R
H54B H -0.6297 0.2121 0.9136 0.055 Uiso 1 1 calc R
H54C H -0.6084 0.1346 0.8852 0.055 Uiso 1 1 calc R
C55 C 0.4715(2) 0.21728(14) 0.70207(9) 0.0155(4) Uani 1 1 d .
H55A H 0.4404 0.2568 0.7236 0.019 Uiso 1 1 calc R
H55B H 0.5535 0.2332 0.6915 0.019 Uiso 1 1 calc R
C56 C 0.4818(2) 0.13797(14) 0.73025(9) 0.0162(5) Uani 1 1 d .
C57 C 0.3814(2) 0.09502(14) 0.74777(8) 0.0155(4) Uani 1 1 d .
C58 C 0.3942(2) 0.02733(14) 0.77977(9) 0.0174(5) Uani 1 1 d .
C59 C 0.5109(2) 0.00821(16) 0.79402(10) 0.0253(6) Uani 1 1 d .
H59A H 0.5215 -0.0356 0.8167 0.030 Uiso 1 1 calc R
C60 C 0.6116(3) 0.04950(17) 0.77698(11) 0.0276(6) Uani 1 1 d .
C61 C 0.5959(2) 0.11336(16) 0.74410(10) 0.0226(5) Uani 1 1 d .
H61A H 0.6638 0.1409 0.7307 0.027 Uiso 1 1 calc R
C62 C 0.4429(2) 0.17242(14) 0.62391(9) 0.0156(4) Uani 1 1 d .
H62A H 0.5315 0.1732 0.6230 0.019 Uiso 1 1 calc R
H62B H 0.4168 0.1957 0.5930 0.019 Uiso 1 1 calc R
C63 C 0.4058(2) 0.08635(14) 0.62980(8) 0.0140(4) Uani 1 1 d .
C64 C 0.2845(2) 0.06752(13) 0.62736(8) 0.0134(4) Uani 1 1 d .
C65 C 0.2495(2) -0.01105(13) 0.62339(8) 0.0131(4) Uani 1 1 d .
C66 C 0.3404(2) -0.06997(14) 0.62615(9) 0.0173(5) Uani 1 1 d .
H66A H 0.3192 -0.1239 0.6242 0.021 Uiso 1 1 calc R
C67 C 0.4599(2) -0.05384(15) 0.63161(10) 0.0201(5) Uani 1 1 d .
C68 C 0.4919(2) 0.02506(15) 0.63262(9) 0.0191(5) Uani 1 1 d .
H68A H 0.5737 0.0373 0.6353 0.023 Uiso 1 1 calc R
C69 C 0.4074(2) 0.31159(13) 0.64166(9) 0.0145(4) Uani 1 1 d .
H69A H 0.3731 0.3456 0.6658 0.017 Uiso 1 1 calc R
H69B H 0.4936 0.3235 0.6371 0.017 Uiso 1 1 calc R
C70 C 0.3473(2) 0.33472(13) 0.59639(8) 0.0139(4) Uani 1 1 d .
C71 C 0.2228(2) 0.32843(13) 0.59379(8) 0.0126(4) Uani 1 1 d .
C72 C 0.1656(2) 0.34876(13) 0.55150(8) 0.0136(4) Uani 1 1 d .
C73 C 0.2388(2) 0.37761(14) 0.51350(9) 0.0165(5) Uani 1 1 d .
H73A H 0.2022 0.3921 0.4846 0.020 Uiso 1 1 calc R
C74 C 0.3625(2) 0.38657(15) 0.51524(9) 0.0186(5) Uani 1 1 d .
C75 C 0.4156(2) 0.36453(15) 0.55717(9) 0.0182(5) Uani 1 1 d .
H75A H 0.4996 0.3697 0.5593 0.022 Uiso 1 1 calc R
C76 C 0.2900(2) -0.02561(15) 0.79738(9) 0.0177(5) Uani 1 1 d .
C77 C 0.2230(3) -0.14620(18) 0.85071(10) 0.0296(6) Uani 1 1 d .
H77A H 0.2506 -0.1884 0.8748 0.036 Uiso 1 1 calc R
C78 C 0.0801(3) -0.03173(17) 0.83484(10) 0.0288(6) Uani 1 1 d .
H78A H 0.0130 0.0009 0.8483 0.035 Uiso 1 1 calc R
C79 C 0.1384(2) -0.12079(15) 0.77168(9) 0.0209(5) Uani 1 1 d .
H79A H 0.1095 -0.1464 0.7441 0.025 Uiso 1 1 calc R
C80 C 0.3275(3) -0.09218(17) 0.83483(10) 0.0264(6) Uani 1 1 d .
H80A H 0.3941 -0.1247 0.8217 0.032 Uiso 1 1 calc R
H80B H 0.3569 -0.0676 0.8622 0.032 Uiso 1 1 calc R
C81 C 0.2444(2) -0.06737(14) 0.75584(9) 0.0174(5) Uani 1 1 d .
H81A H 0.2190 -0.0266 0.7311 0.021 Uiso 1 1 calc R
H81B H 0.3103 -0.1002 0.7425 0.021 Uiso 1 1 calc R
C82 C 0.1204(3) -0.0966(2) 0.87200(11) 0.0352(7) Uani 1 1 d .
H82A H 0.0525 -0.1313 0.8823 0.042 Uiso 1 1 calc R
H82B H 0.1478 -0.0717 0.8996 0.042 Uiso 1 1 calc R
C83 C 0.0371(2) -0.07066(17) 0.79243(10) 0.0259(6) Uani 1 1 d .
H83A H -0.0318 -0.1049 0.8021 0.031 Uiso 1 1 calc R
H83B H 0.0102 -0.0289 0.7685 0.031 Uiso 1 1 calc R
C84 C 0.1855(3) 0.02242(16) 0.81969(10) 0.0246(6) Uani 1 1 d .
H84A H 0.2137 0.0471 0.8473 0.030 Uiso 1 1 calc R
H84B H 0.1586 0.0658 0.7968 0.030 Uiso 1 1 calc R
C85 C 0.1784(3) -0.18564(16) 0.80881(10) 0.0258(6) Uani 1 1 d .
H85A H 0.1104 -0.2203 0.8190 0.031 Uiso 1 1 calc R
H85B H 0.2434 -0.2192 0.7955 0.031 Uiso 1 1 calc R
C86 C 0.7344(3) 0.0275(2) 0.79477(15) 0.0435(9) Uani 1 1 d .
H86A H 0.7936 0.0632 0.7787 0.065 Uiso 1 1 calc R
H86B H 0.7551 -0.0278 0.7886 0.065 Uiso 1 1 calc R
H86C H 0.7342 0.0329 0.8286 0.065 Uiso 1 1 calc R
C87 C 0.1197(2) -0.03110(13) 0.61551(8) 0.0126(4) Uani 1 1 d .
C88 C -0.0932(2) -0.03528(15) 0.65045(9) 0.0192(5) Uani 1 1 d .
H88A H -0.1448 -0.0242 0.6787 0.023 Uiso 1 1 calc R
C89 C -0.0582(2) -0.00071(15) 0.56442(9) 0.0188(5) Uani 1 1 d .
H89A H -0.0873 0.0328 0.5365 0.023 Uiso 1 1 calc R
C90 C -0.0214(2) -0.14000(14) 0.59845(10) 0.0202(5) Uani 1 1 d .
H90A H -0.0255 -0.1977 0.5928 0.024 Uiso 1 1 calc R
C91 C 0.0368(2) -0.01508(14) 0.65853(8) 0.0161(4) Uani 1 1 d .
H91A H 0.0650 -0.0478 0.6864 0.019 Uiso 1 1 calc R
H91B H 0.0407 0.0418 0.6647 0.019 Uiso 1 1 calc R
C92 C 0.1085(2) -0.12004(14) 0.60679(9) 0.0171(5) Uani 1 1 d .
H92A H 0.1600 -0.1322 0.5791 0.020 Uiso 1 1 calc R
H92B H 0.1369 -0.1538 0.6342 0.020 Uiso 1 1 calc R
C93 C -0.1365(2) 0.01665(15) 0.60762(10) 0.0211(5) Uani 1 1 d .
H93A H -0.2210 0.0050 0.6024 0.025 Uiso 1 1 calc R
H93B H -0.1321 0.0738 0.6132 0.025 Uiso 1 1 calc R
C94 C -0.0665(2) -0.08908(15) 0.55588(10) 0.0222(5) Uani 1 1 d .
H94A H -0.1507 -0.1018 0.5508 0.027 Uiso 1 1 calc R
H94B H -0.0173 -0.1006 0.5275 0.027 Uiso 1 1 calc R
C95 C 0.0726(2) 0.01872(14) 0.57186(8) 0.0146(4) Uani 1 1 d .
H95A H 0.0785 0.0763 0.5761 0.018 Uiso 1 1 calc R
H95B H 0.1228 0.0069 0.5438 0.018 Uiso 1 1 calc R
C96 C -0.0996(2) -0.12375(15) 0.64181(10) 0.0227(5) Uani 1 1 d .
H96A H -0.0711 -0.1572 0.6694 0.027 Uiso 1 1 calc R
H96B H -0.1835 -0.1374 0.6371 0.027 Uiso 1 1 calc R
C97 C 0.5529(3) -0.12055(17) 0.63538(12) 0.0308(7) Uani 1 1 d .
H97A H 0.6317 -0.0983 0.6391 0.046 Uiso 1 1 calc R
H97B H 0.5548 -0.1491 0.6069 0.046 Uiso 1 1 calc R
H97C H 0.5326 -0.1576 0.6626 0.046 Uiso 1 1 calc R
C98 C 0.0312(2) 0.33853(13) 0.54615(8) 0.0128(4) Uani 1 1 d .
C99 C -0.1343(2) 0.23776(15) 0.54793(10) 0.0222(5) Uani 1 1 d .
H99A H -0.1522 0.1797 0.5531 0.027 Uiso 1 1 calc R
C100 C -0.1414(2) 0.35771(16) 0.49115(9) 0.0195(5) Uani 1 1 d .
H10A H -0.1633 0.3785 0.4589 0.023 Uiso 1 1 calc R
C101 C -0.1793(2) 0.37271(15) 0.57636(8) 0.0166(5) Uani 1 1 d .
H10B H -0.2268 0.4026 0.5999 0.020 Uiso 1 1 calc R
C102 C 0.0005(2) 0.24912(14) 0.55335(9) 0.0181(5) Uani 1 1 d .
H10C H 0.0472 0.2192 0.5301 0.022 Uiso 1 1 calc R
H10D H 0.0231 0.2274 0.5850 0.022 Uiso 1 1 calc R
C103 C -0.0452(2) 0.38519(14) 0.58171(8) 0.0146(4) Uani 1 1 d .
H10E H -0.0233 0.3667 0.6140 0.017 Uiso 1 1 calc R
H10F H -0.0283 0.4428 0.5765 0.017 Uiso 1 1 calc R
C104 C -0.1694(2) 0.26922(17) 0.49868(10) 0.0243(5) Uani 1 1 d .
H10G H -0.1241 0.2394 0.4750 0.029 Uiso 1 1 calc R
H10H H -0.2560 0.2617 0.4951 0.029 Uiso 1 1 calc R
C105 C -0.2142(2) 0.40362(15) 0.52716(9) 0.0192(5) Uani 1 1 d .
H10I H -0.1982 0.4613 0.5218 0.023 Uiso 1 1 calc R
H10J H -0.3009 0.3962 0.5237 0.023 Uiso 1 1 calc R
C106 C -0.0075(2) 0.36897(16) 0.49658(8) 0.0182(5) Uani 1 1 d .
H10K H 0.0106 0.4263 0.4907 0.022 Uiso 1 1 calc R
H10L H 0.0389 0.3396 0.4730 0.022 Uiso 1 1 calc R
C107 C -0.2064(2) 0.28364(16) 0.58438(9) 0.0216(5) Uani 1 1 d .
H10M H -0.2931 0.2758 0.5815 0.026 Uiso 1 1 calc R
H10N H -0.1845 0.2632 0.6163 0.026 Uiso 1 1 calc R
C108 C 0.4357(3) 0.41482(18) 0.47172(10) 0.0261(6) Uani 1 1 d .
H10O H 0.5200 0.4176 0.4793 0.039 Uiso 1 1 calc R
H10P H 0.4063 0.4679 0.4599 0.039 Uiso 1 1 calc R
H10Q H 0.4282 0.3773 0.4477 0.039 Uiso 1 1 calc R
C201 C 0.6428(4) 0.6758(2) 0.79248(17) 0.0560(11) Uani 1 1 d D
H201 H 0.6103 0.6281 0.8073 0.067 Uiso 1 1 calc R
C202 C 0.5681(4) 0.7400(3) 0.78088(15) 0.0541(10) Uani 1 1 d D
H202 H 0.4840 0.7364 0.7869 0.065 Uiso 1 1 calc R
C203 C 0.6155(5) 0.8089(3) 0.76069(13) 0.0595(13) Uani 1 1 d D
H203 H 0.5645 0.8537 0.7528 0.071 Uiso 1 1 calc R
C204 C 0.7373(5) 0.8138(2) 0.75171(16) 0.0691(15) Uani 1 1 d .
H204 H 0.7700 0.8621 0.7379 0.083 Uiso 1 1 calc R
C205 C 0.8113(4) 0.7493(2) 0.76267(17) 0.0559(10) Uani 1 1 d .
H205 H 0.8952 0.7527 0.7562 0.067 Uiso 1 1 calc R
C206 C 0.7644(4) 0.6800(2) 0.78282(15) 0.0507(10) Uani 1 1 d .
H206 H 0.8153 0.6349 0.7902 0.061 Uiso 1 1 calc R
C301 C 0.3687(3) 0.30126(18) -0.00265(10) 0.0638(13) Uani 1 1 d G
H30A H 0.3336 0.3161 -0.0318 0.077 Uiso 1 1 calc R
C302 C 0.4913(3) 0.28546(18) -0.00109(9) 0.0628(12) Uani 1 1 d G
H30B H 0.5400 0.2895 -0.0292 0.075 Uiso 1 1 calc R
C303 C 0.5426(2) 0.26370(19) 0.04154(12) 0.0657(14) Uani 1 1 d G
H30C H 0.6264 0.2529 0.0426 0.079 Uiso 1 1 calc R
C304 C 0.4714(3) 0.2577(2) 0.08262(9) 0.0694(14) Uani 1 1 d G
H30D H 0.5064 0.2429 0.1118 0.083 Uiso 1 1 calc R
C305 C 0.3488(3) 0.2735(2) 0.08107(10) 0.0763(15) Uani 1 1 d G
H30E H 0.3001 0.2695 0.1091 0.092 Uiso 1 1 calc R
C306 C 0.2975(2) 0.2953(2) 0.03843(13) 0.0695(14) Uani 1 1 d G
H30F H 0.2137 0.3061 0.0374 0.083 Uiso 1 1 calc R
C401 C 0.4705(11) -0.0394(6) 0.9679(3) 0.072(3) Uani 0.50 1 d PD
H401 H 0.4474 -0.0713 0.9441 0.086 Uiso 0.50 1 calc PR
C402 C 0.5776(11) -0.0575(6) 0.9865(4) 0.079(3) Uani 0.50 1 d PD
H402 H 0.6304 -0.0974 0.9751 0.094 Uiso 0.50 1 calc PR
C403 C 0.6037(10) -0.0168(5) 1.0210(4) 0.074(3) Uani 0.50 1 d PD
H403 H 0.6750 -0.0279 1.0374 0.088 Uiso 0.50 1 calc PR
C501 C 0.5543(3) 0.9717(2) 0.50015(12) 0.0377(7) Uani 1 1 d .
H50C H 0.5997 0.9782 0.5284 0.045 Uiso 1 1 calc R
H50D H 0.6073 0.9864 0.4723 0.045 Uiso 1 1 calc R
C502 C 0.5209(4) 0.8846(2) 0.49980(13) 0.0429(8) Uani 1 1 d .
H50E H 0.4760 0.8779 0.4714 0.051 Uiso 1 1 calc R
H50F H 0.4677 0.8698 0.5275 0.051 Uiso 1 1 calc R
C503 C 0.6309(4) 0.8289(2) 0.50036(15) 0.0530(11) Uani 1 1 d .
H50G H 0.6844 0.8439 0.4732 0.079 Uiso 1 1 calc R
H50H H 0.6059 0.7738 0.4990 0.079 Uiso 1 1 calc R
H50I H 0.6732 0.8332 0.5292 0.079 Uiso 1 1 calc R

loop_
_atom_site_aniso_label
_atom_site_aniso_U_11
_atom_site_aniso_U_22
_atom_site_aniso_U_33
_atom_site_aniso_U_23
_atom_site_aniso_U_13
_atom_site_aniso_U_12
U1 0.00852(4) 0.01036(4) 0.00952(4) 0.00009(3) 0.00100(3) 0.00001(3)
U2 0.00861(4) 0.00944(4) 0.01333(4) -0.00105(3) -0.00026(3) 0.00099(3)
S1 0.0111(2) 0.0159(3) 0.0203(3) -0.0043(2) 0.0016(2) -0.0014(2)
S2 0.0112(2) 0.0179(3) 0.0191(3) -0.0048(2) -0.0019(2) 0.0014(2)
O1 0.0105(7) 0.0099(7) 0.0126(7) 0.0001(6) 0.0001(6) 0.0006(6)
O2 0.0112(7) 0.0179(8) 0.0106(7) -0.0052(6) 0.0032(6) -0.0012(6)
O3 0.0109(7) 0.0152(8) 0.0131(8) 0.0011(6) 0.0010(6) -0.0003(6)
O4 0.0109(7) 0.0137(8) 0.0188(8) -0.0006(6) -0.0013(6) 0.0016(6)
O5 0.0103(7) 0.0097(7) 0.0229(9) -0.0050(6) -0.0021(6) 0.0029(6)
O6 0.0116(7) 0.0111(7) 0.0142(8) -0.0011(6) 0.0014(6) 0.0007(6)
N1 0.0094(8) 0.0120(8) 0.0111(8) -0.0013(7) 0.0004(7) -0.0014(7)
N2 0.0107(9) 0.0107(8) 0.0166(9) -0.0031(7) -0.0015(7) -0.0011(7)
C1 0.0131(10) 0.0131(10) 0.0114(10) -0.0018(8) -0.0014(8) -0.0020(8)
C2 0.0125(10) 0.0117(10) 0.0116(10) -0.0014(8) 0.0012(8) -0.0017(8)
C3 0.0129(10) 0.0098(9) 0.0101(10) -0.0011(8) 0.0000(8) 0.0013(8)
C4 0.0109(10) 0.0115(10) 0.0142(10) -0.0016(8) 0.0006(8) -0.0006(8)
C5 0.0159(11) 0.0111(10) 0.0243(12) 0.0015(9) -0.0008(9) -0.0017(9)
C6 0.0162(11) 0.0124(11) 0.0267(13) 0.0012(9) -0.0042(9) 0.0016(9)
C7 0.0107(10) 0.0155(11) 0.0205(11) -0.0011(9) -0.0019(8) 0.0001(8)
C8 0.0109(10) 0.0156(10) 0.0144(10) -0.0041(8) -0.0017(8) 0.0012(8)
C9 0.0113(10) 0.0143(10) 0.0124(10) -0.0041(8) -0.0006(8) 0.0007(8)
C10 0.0114(10) 0.0118(10) 0.0110(10) -0.0018(8) 0.0030(8) 0.0005(8)
C11 0.0105(10) 0.0121(10) 0.0118(10) -0.0018(8) 0.0006(8) 0.0000(8)
C12 0.0149(11) 0.0232(12) 0.0112(10) -0.0041(9) 0.0022(8) -0.0003(9)
C13 0.0131(11) 0.0282(13) 0.0147(11) -0.0053(9) 0.0041(9) 0.0000(9)
C14 0.0112(10) 0.0214(12) 0.0168(11) -0.0043(9) 0.0014(8) -0.0004(9)
C15 0.0117(10) 0.0142(10) 0.0138(10) -0.0023(8) -0.0009(8) -0.0041(8)
C16 0.0132(10) 0.0154(10) 0.0137(10) -0.0023(8) 0.0019(8) -0.0043(8)
C17 0.0133(10) 0.0118(10) 0.0144(10) -0.0036(8) 0.0012(8) -0.0021(8)
C18 0.0103(10) 0.0138(10) 0.0123(10) 0.0003(8) 0.0006(8) 0.0025(8)
C19 0.0204(12) 0.0258(13) 0.0159(11) 0.0030(10) 0.0029(9) -0.0073(10)
C20 0.0172(12) 0.0320(14) 0.0189(12) -0.0006(10) 0.0029(9) -0.0100(10)
C21 0.0140(11) 0.0273(13) 0.0159(11) -0.0018(10) 0.0012(9) -0.0053(10)
C22 0.0103(10) 0.0107(9) 0.0129(10) -0.0004(8) 0.0014(8) -0.0007(8)
C23 0.0183(12) 0.0304(14) 0.0141(11) -0.0007(10) -0.0029(9) -0.0081(10)
C24 0.0145(11) 0.0125(10) 0.0210(12) 0.0004(9) 0.0021(9) -0.0040(8)
C25 0.0129(10) 0.0139(10) 0.0235(12) -0.0028(9) 0.0028(9) 0.0007(8)
C26 0.0175(11) 0.0221(12) 0.0116(10) -0.0012(9) 0.0013(8) -0.0058(9)
C27 0.0150(11) 0.0155(11) 0.0157(11) -0.0037(9) 0.0024(8) -0.0026(9)
C28 0.0192(12) 0.0251(13) 0.0232(13) -0.0086(10) 0.0004(10) -0.0083(10)
C29 0.0129(11) 0.0198(11) 0.0185(11) 0.0010(9) 0.0036(9) -0.0019(9)
C30 0.0146(11) 0.0106(10) 0.0200(11) 0.0011(8) 0.0016(9) -0.0003(8)
C31 0.0142(11) 0.0245(13) 0.0253(13) 0.0080(10) -0.0030(10) -0.0025(10)
C32 0.0178(13) 0.0178(13) 0.060(2) 0.0110(13) -0.0133(13) -0.0005(10)
C33 0.0113(10) 0.0145(10) 0.0099(10) -0.0024(8) -0.0008(8) -0.0002(8)
C34 0.0165(11) 0.0300(13) 0.0146(11) -0.0082(10) -0.0014(9) -0.0030(10)
C35 0.0160(11) 0.0190(11) 0.0174(11) -0.0007(9) 0.0008(9) -0.0047(9)
C36 0.0122(10) 0.0214(12) 0.0175(11) 0.0002(9) -0.0007(8) 0.0025(9)
C37 0.0133(10) 0.0255(12) 0.0111(10) -0.0061(9) 0.0001(8) 0.0003(9)
C38 0.0142(10) 0.0137(10) 0.0149(11) -0.0012(8) -0.0002(8) 0.0011(8)
C39 0.0196(12) 0.0242(13) 0.0243(13) -0.0088(10) -0.0017(10) -0.0073(10)
C40 0.0129(11) 0.0245(12) 0.0167(11) -0.0015(9) 0.0019(9) -0.0015(9)
C41 0.0148(11) 0.0147(10) 0.0141(10) 0.0004(8) -0.0005(8) -0.0003(8)
C42 0.0151(11) 0.0344(14) 0.0151(11) -0.0003(10) -0.0034(9) -0.0018(10)
C43 0.0155(12) 0.063(2) 0.0180(13) -0.0133(13) 0.0057(10) -0.0084(13)
C44 0.0174(11) 0.0130(10) 0.0125(10) 0.0010(8) 0.0019(8) -0.0006(8)
C45 0.0259(13) 0.0240(13) 0.0174(12) 0.0010(10) 0.0011(10) 0.0106(11)
C46 0.0319(14) 0.0210(12) 0.0156(12) 0.0061(9) 0.0005(10) -0.0010(11)
C47 0.0215(12) 0.0185(11) 0.0166(11) -0.0004(9) -0.0033(9) 0.0011(9)
C48 0.0258(13) 0.0178(11) 0.0140(11) -0.0001(9) 0.0021(9) 0.0053(10)
C49 0.0184(11) 0.0133(10) 0.0147(11) -0.0004(8) -0.0006(9) 0.0011(9)
C50 0.0363(15) 0.0190(12) 0.0223(13) 0.0051(10) -0.0026(11) 0.0082(11)
C51 0.0268(13) 0.0260(13) 0.0146(11) 0.0011(10) -0.0012(10) 0.0021(11)
C52 0.0252(13) 0.0184(12) 0.0158(11) 0.0045(9) 0.0011(9) -0.0038(10)
C53 0.0170(12) 0.0275(13) 0.0183(12) 0.0036(10) -0.0013(9) 0.0023(10)
C54 0.0212(14) 0.061(2) 0.0263(15) 0.0081(14) 0.0029(11) -0.0173(14)
C55 0.0115(10) 0.0143(10) 0.0216(12) -0.0038(9) -0.0040(9) -0.0015(8)
C56 0.0161(11) 0.0132(10) 0.0200(11) -0.0043(9) -0.0050(9) 0.0020(9)
C57 0.0148(11) 0.0143(10) 0.0181(11) -0.0042(9) -0.0051(9) 0.0032(9)
C58 0.0198(12) 0.0144(11) 0.0186(11) -0.0027(9) -0.0063(9) 0.0021(9)
C59 0.0240(13) 0.0198(12) 0.0317(15) 0.0025(11) -0.0107(11) 0.0047(10)
C60 0.0205(13) 0.0198(13) 0.0434(17) -0.0020(12) -0.0154(12) 0.0033(10)
C61 0.0143(11) 0.0186(12) 0.0360(15) -0.0044(11) -0.0079(10) 0.0002(9)
C62 0.0119(10) 0.0140(10) 0.0214(12) -0.0059(9) 0.0026(9) -0.0011(8)
C63 0.0123(10) 0.0116(10) 0.0188(11) -0.0058(8) 0.0004(8) 0.0009(8)
C64 0.0125(10) 0.0117(10) 0.0161(11) -0.0040(8) -0.0007(8) 0.0031(8)
C65 0.0129(10) 0.0108(10) 0.0157(10) -0.0021(8) -0.0004(8) 0.0003(8)
C66 0.0179(11) 0.0115(10) 0.0225(12) -0.0025(9) -0.0004(9) 0.0038(9)
C67 0.0169(11) 0.0143(11) 0.0291(13) -0.0030(10) -0.0013(10) 0.0056(9)
C68 0.0115(10) 0.0175(11) 0.0285(13) -0.0055(10) -0.0003(9) 0.0020(9)
C69 0.0115(10) 0.0112(10) 0.0212(11) -0.0031(8) 0.0000(8) -0.0026(8)
C70 0.0132(10) 0.0102(10) 0.0185(11) -0.0025(8) 0.0001(8) -0.0008(8)
C71 0.0144(10) 0.0079(9) 0.0153(10) -0.0016(8) 0.0017(8) -0.0013(8)
C72 0.0151(10) 0.0090(9) 0.0165(11) -0.0020(8) 0.0018(8) 0.0014(8)
C73 0.0178(11) 0.0150(11) 0.0161(11) -0.0004(9) 0.0020(9) 0.0022(9)
C74 0.0191(12) 0.0153(11) 0.0208(12) -0.0010(9) 0.0066(9) -0.0011(9)
C75 0.0159(11) 0.0181(11) 0.0205(12) -0.0019(9) 0.0024(9) -0.0036(9)
C76 0.0205(12) 0.0172(11) 0.0152(11) 0.0004(9) -0.0034(9) 0.0034(9)
C77 0.0372(16) 0.0265(14) 0.0229(14) 0.0109(11) -0.0026(12) 0.0007(12)
C78 0.0317(15) 0.0243(13) 0.0284(14) -0.0004(11) 0.0139(12) 0.0041(11)
C79 0.0232(13) 0.0170(11) 0.0220(12) 0.0012(9) -0.0011(10) -0.0020(10)
C80 0.0308(15) 0.0261(14) 0.0214(13) 0.0064(11) -0.0078(11) 0.0008(11)
C81 0.0193(12) 0.0156(11) 0.0170(11) -0.0004(9) -0.0008(9) 0.0011(9)
C82 0.0477(19) 0.0360(17) 0.0201(14) 0.0044(12) 0.0093(13) -0.0051(14)
C83 0.0188(12) 0.0229(13) 0.0336(15) 0.0084(11) 0.0038(11) 0.0010(10)
C84 0.0312(14) 0.0202(12) 0.0219(13) -0.0040(10) 0.0067(11) 0.0027(11)
C85 0.0292(14) 0.0163(12) 0.0301(14) 0.0056(10) 0.0027(11) 0.0024(10)
C86 0.0233(15) 0.0321(17) 0.075(3) 0.0091(17) -0.0245(16) 0.0010(13)
C87 0.0134(10) 0.0084(9) 0.0161(11) -0.0016(8) -0.0009(8) -0.0005(8)
C88 0.0135(11) 0.0199(12) 0.0238(12) -0.0002(10) 0.0036(9) -0.0023(9)
C89 0.0200(12) 0.0154(11) 0.0213(12) 0.0006(9) -0.0067(9) -0.0033(9)
C90 0.0201(12) 0.0109(10) 0.0301(14) -0.0019(9) -0.0041(10) -0.0062(9)
C91 0.0164(11) 0.0160(11) 0.0159(11) -0.0009(9) 0.0005(9) -0.0008(9)
C92 0.0172(11) 0.0102(10) 0.0240(12) -0.0023(9) -0.0007(9) -0.0013(8)
C93 0.0131(11) 0.0184(12) 0.0317(14) -0.0007(10) -0.0026(10) -0.0005(9)
C94 0.0223(13) 0.0196(12) 0.0259(13) -0.0042(10) -0.0069(10) -0.0075(10)
C95 0.0165(11) 0.0111(10) 0.0165(11) -0.0005(8) -0.0020(9) -0.0018(8)
C96 0.0178(12) 0.0188(12) 0.0306(14) 0.0039(10) 0.0003(10) -0.0053(10)
C97 0.0200(13) 0.0191(13) 0.0529(19) -0.0032(13) -0.0026(13) 0.0082(11)
C98 0.0142(10) 0.0113(10) 0.0126(10) -0.0012(8) 0.0000(8) 0.0025(8)
C99 0.0213(12) 0.0158(11) 0.0300(14) 0.0002(10) -0.0089(10) -0.0024(10)
C100 0.0194(12) 0.0264(13) 0.0123(11) -0.0001(9) -0.0023(9) 0.0040(10)
C101 0.0126(10) 0.0224(12) 0.0148(11) -0.0030(9) 0.0005(8) 0.0031(9)
C102 0.0193(12) 0.0120(10) 0.0235(12) -0.0023(9) -0.0060(9) 0.0019(9)
C103 0.0151(11) 0.0149(10) 0.0138(10) -0.0032(8) 0.0001(8) 0.0027(8)
C104 0.0222(13) 0.0267(13) 0.0257(13) -0.0095(11) -0.0085(10) 0.0017(11)
C105 0.0162(11) 0.0213(12) 0.0192(12) 0.0010(9) -0.0011(9) 0.0051(9)
C106 0.0176(11) 0.0235(12) 0.0125(11) 0.0014(9) 0.0015(9) 0.0031(9)
C107 0.0152(11) 0.0281(13) 0.0204(12) 0.0062(10) -0.0029(9) -0.0028(10)
C108 0.0225(13) 0.0334(15) 0.0214(13) 0.0012(11) 0.0073(10) -0.0052(11)
C201 0.067(3) 0.0298(18) 0.072(3) -0.0064(18) 0.001(2) -0.0075(18)
C202 0.055(2) 0.052(2) 0.059(3) -0.028(2) -0.007(2) 0.0087(19)
C203 0.091(3) 0.050(2) 0.0339(19) -0.0003(17) 0.005(2) 0.037(2)
C204 0.111(4) 0.032(2) 0.058(3) 0.0089(18) 0.031(3) 0.007(2)
C205 0.056(3) 0.041(2) 0.070(3) -0.004(2) 0.002(2) -0.0032(18)
C206 0.057(2) 0.0293(17) 0.067(3) 0.0014(17) -0.023(2) 0.0029(16)
C301 0.086(4) 0.039(2) 0.069(3) -0.017(2) -0.021(3) 0.013(2)
C302 0.073(3) 0.048(2) 0.072(3) -0.027(2) 0.006(2) -0.012(2)
C303 0.047(2) 0.069(3) 0.088(4) -0.046(3) -0.013(2) 0.002(2)
C304 0.075(3) 0.071(3) 0.066(3) -0.019(3) -0.026(3) 0.010(3)
C305 0.078(4) 0.081(4) 0.071(3) -0.019(3) 0.014(3) 0.000(3)
C306 0.045(2) 0.065(3) 0.102(4) -0.031(3) -0.018(3) 0.018(2)
C401 0.134(10) 0.046(5) 0.036(4) 0.002(4) -0.020(5) 0.009(6)
C402 0.135(11) 0.042(5) 0.059(6) 0.004(4) -0.013(6) 0.001(6)
C403 0.090(7) 0.044(5) 0.084(7) 0.037(5) -0.028(6) -0.028(5)
C501 0.052(2) 0.0323(16) 0.0294(16) -0.0056(13) -0.0013(14) 0.0049(15)
C502 0.066(2) 0.0298(16) 0.0327(17) -0.0058(13) -0.0030(16) 0.0052(16)
C503 0.071(3) 0.042(2) 0.050(2) -0.0210(17) -0.023(2) 0.0187(19)

loop_
_atom_type_symbol
_atom_type_description
_atom_type_scat_dispersion_real
_atom_type_scat_dispersion_imag
_atom_type_scat_source
C C 0.0033 0.0016 'International Tables Vol C Tables 4.2.6.8 and 6.1.1.4'
N N 0.0061 0.0033 'International Tables Vol C Tables 4.2.6.8 and 6.1.1.4'
O O 0.0106 0.0060 'International Tables Vol C Tables 4.2.6.8 and 6.1.1.4'
S S 0.1246 0.1234 'International Tables Vol C Tables 4.2.6.8 and 6.1.1.4'
U U -9.6767 9.6646 'International Tables Vol C Tables 4.2.6.8 and 6.1.1.4'
H H 0.0000 0.0000 'International Tables Vol C Tables 4.2.6.8 and 6.1.1.4'

loop_
_geom_angle_atom_site_label_1
_geom_angle_atom_site_label_2
_geom_angle_atom_site_label_3
_geom_angle
_geom_angle_site_symmetry_1
O1 U1 O3 154.78(6) .
O1 U1 O2 87.02(6) .
O3 U1 O2 92.52(6) .
O1 U1 N1 79.07(6) .
O3 U1 N1 76.22(6) .
O2 U1 N1 77.63(6) .
O1 U1 S2 90.38(4) .
O3 U1 S2 113.11(5) .
O2 U1 S2 111.08(4) .
N1 U1 S2 166.14(4) .
O1 U1 S1 91.13(5) .
O3 U1 S1 83.02(5) .
O2 U1 S1 165.39(4) .
N1 U1 S1 87.79(4) .
S2 U1 S1 83.411(17) .
O6 U2 O4 154.99(6) .
O6 U2 O5 86.46(6) .
O4 U2 O5 93.02(6) .
O6 U2 N2 78.55(6) .
O4 U2 N2 76.89(6) .
O5 U2 N2 78.00(6) .
O6 U2 S1 90.93(4) .
O4 U2 S1 112.58(5) .
O5 U2 S1 109.87(5) .
N2 U2 S1 166.63(4) .
O6 U2 S2 91.56(5) .
O4 U2 S2 83.17(5) .
O5 U2 S2 166.56(5) .
N2 U2 S2 88.57(5) .
S1 U2 S2 83.438(17) .
U2 S1 U1 94.718(18) .
U2 S1 H1S 101.1 .
U1 S1 H1S 86.9 .
U1 S2 U2 94.563(18) .
U1 S2 H2S 101.7 .
U2 S2 H2S 92.2 .
C3 O1 U1 136.23(14) .
C10 O2 U1 125.92(14) .
C17 O3 U1 147.54(14) .
C57 O4 U2 146.66(15) .
C64 O5 U2 124.85(14) .
C71 O6 U2 138.09(14) .
C8 N1 C15 110.81(17) .
C8 N1 C1 109.91(17) .
C15 N1 C1 104.70(17) .
C8 N1 U1 114.19(13) .
C15 N1 U1 109.65(13) .
C1 N1 U1 107.09(13) .
C55 N2 C62 111.16(18) .
C55 N2 C69 104.59(17) .
C62 N2 C69 109.74(18) .
C55 N2 U2 109.46(14) .
C62 N2 U2 113.78(13) .
C69 N2 U2 107.64(13) .
C2 C1 N1 114.65(18) .
C2 C1 H1A 108.6 .
N1 C1 H1A 108.6 .
C2 C1 H1B 108.6 .
N1 C1 H1B 108.6 .
H1A C1 H1B 107.6 .
C7 C2 C3 120.2(2) .
C7 C2 C1 119.6(2) .
C3 C2 C1 120.3(2) .
O1 C3 C2 116.60(19) .
O1 C3 C4 122.4(2) .
C2 C3 C4 120.9(2) .
C5 C4 C3 116.1(2) .
C5 C4 C22 120.9(2) .
C3 C4 C22 122.95(19) .
C4 C5 C6 124.3(2) .
C4 C5 H5A 117.9 .
C6 C5 H5A 117.9 .
C7 C6 C5 117.8(2) .
C7 C6 C32 121.8(2) .
C5 C6 C32 120.3(2) .
C6 C7 C2 120.6(2) .
C6 C7 H7A 119.7 .
C2 C7 H7A 119.7 .
N1 C8 C9 117.44(18) .
N1 C8 H8A 107.9 .
C9 C8 H8A 107.9 .
N1 C8 H8B 107.9 .
C9 C8 H8B 107.9 .
H8A C8 H8B 107.2 .
C14 C9 C10 119.6(2) .
C14 C9 C8 120.2(2) .
C10 C9 C8 119.6(2) .
O2 C10 C9 117.6(2) .
O2 C10 C11 121.3(2) .
C9 C10 C11 121.1(2) .
C12 C11 C10 116.5(2) .
C12 C11 C33 122.0(2) .
C10 C11 C33 121.55(19) .
C13 C12 C11 123.4(2) .
C13 C12 H12A 118.3 .
C11 C12 H12A 118.3 .
C14 C13 C12 118.3(2) .
C14 C13 C43 121.3(2) .
C12 C13 C43 120.4(2) .
C13 C14 C9 120.8(2) .
C13 C14 H14A 119.6 .
C9 C14 H14A 119.6 .
N1 C15 C16 119.55(19) .
N1 C15 H15A 107.4 .
C16 C15 H15A 107.4 .
N1 C15 H15B 107.4 .
C16 C15 H15B 107.4 .
H15A C15 H15B 107.0 .
C21 C16 C17 119.9(2) .
C21 C16 C15 117.4(2) .
C17 C16 C15 122.1(2) .
O3 C17 C16 116.9(2) .
O3 C17 C18 122.5(2) .
C16 C17 C18 120.7(2) .
C19 C18 C17 116.6(2) .
C19 C18 C44 120.7(2) .
C17 C18 C44 122.7(2) .
C20 C19 C18 123.8(2) .
C20 C19 H19A 118.1 .
C18 C19 H19A 118.1 .
C21 C20 C19 118.0(2) .
C21 C20 C54 120.8(2) .
C19 C20 C54 121.2(2) .
C20 C21 C16 121.1(2) .
C20 C21 H21A 119.5 .
C16 C21 H21A 119.5 .
C4 C22 C26 110.82(18) .
C4 C22 C27 111.41(18) .
C26 C22 C27 108.98(19) .
C4 C22 C30 111.17(18) .
C26 C22 C30 106.63(19) .
C27 C22 C30 107.65(18) .
C28 C23 C31 109.1(2) .
C28 C23 C26 110.3(2) .
C31 C23 C26 109.1(2) .
C28 C23 H23A 109.4 .
C31 C23 H23A 109.4 .
C26 C23 H23A 109.4 .
C28 C24 C29 109.8(2) .
C28 C24 C30 109.4(2) .
C29 C24 C30 109.7(2) .
C28 C24 H24A 109.3 .
C29 C24 H24A 109.3 .
C30 C24 H24A 109.3 .
C29 C25 C31 109.4(2) .
C29 C25 C27 109.5(2) .
C31 C25 C27 109.8(2) .
C29 C25 H25A 109.4 .
C31 C25 H25A 109.4 .
C27 C25 H25A 109.4 .
C23 C26 C22 110.93(19) .
C23 C26 H26A 109.5 .
C22 C26 H26A 109.5 .
C23 C26 H26B 109.5 .
C22 C26 H26B 109.5 .
H26A C26 H26B 108.0 .
C25 C27 C22 110.66(19) .
C25 C27 H27A 109.5 .
C22 C27 H27A 109.5 .
C25 C27 H27B 109.5 .
C22 C27 H27B 109.5 .
H27A C27 H27B 108.1 .
C24 C28 C23 108.9(2) .
C24 C28 H28A 109.9 .
C23 C28 H28A 109.9 .
C24 C28 H28B 109.9 .
C23 C28 H28B 109.9 .
H28A C28 H28B 108.3 .
C25 C29 C24 109.16(19) .
C25 C29 H29A 109.8 .
C24 C29 H29A 109.8 .
C25 C29 H29B 109.8 .
C24 C29 H29B 109.8 .
H29A C29 H29B 108.3 .
C24 C30 C22 111.59(19) .
C24 C30 H30G 109.3 .
C22 C30 H30G 109.3 .
C24 C30 H30H 109.3 .
C22 C30 H30H 109.3 .
H30G C30 H30H 108.0 .
C25 C31 C23 109.7(2) .
C25 C31 H31A 109.7 .
C23 C31 H31A 109.7 .
C25 C31 H31B 109.7 .
C23 C31 H31B 109.7 .
H31A C31 H31B 108.2 .
C6 C32 H32A 109.5 .
C6 C32 H32B 109.5 .
H32A C32 H32B 109.5 .
C6 C32 H32C 109.5 .
H32A C32 H32C 109.5 .
H32B C32 H32C 109.5 .
C11 C33 C37 111.33(18) .
C11 C33 C41 111.20(18) .
C37 C33 C41 107.13(19) .
C11 C33 C38 110.75(18) .
C37 C33 C38 107.24(18) .
C41 C33 C38 109.02(18) .
C39 C34 C37 109.9(2) .
C39 C34 C42 109.3(2) .
C37 C34 C42 109.1(2) .
C39 C34 H34A 109.5 .
C37 C34 H34A 109.5 .
C42 C34 H34A 109.5 .
C39 C35 C41 109.4(2) .
C39 C35 C40 109.3(2) .
C41 C35 C40 110.1(2) .
C39 C35 H35A 109.3 .
C41 C35 H35A 109.3 .
C40 C35 H35A 109.3 .
C38 C36 C42 109.1(2) .
C38 C36 C40 109.12(19) .
C42 C36 C40 110.1(2) .
C38 C36 H36A 109.5 .
C42 C36 H36A 109.5 .
C40 C36 H36A 109.5 .
C34 C37 C33 111.34(19) .
C34 C37 H37A 109.4 .
C33 C37 H37A 109.4 .
C34 C37 H37B 109.4 .
C33 C37 H37B 109.4 .
H37A C37 H37B 108.0 .
C36 C38 C33 111.39(19) .
C36 C38 H38A 109.4 .
C33 C38 H38A 109.4 .
C36 C38 H38B 109.4 .
C33 C38 H38B 109.4 .
H38A C38 H38B 108.0 .
C35 C39 C34 109.3(2) .
C35 C39 H39A 109.8 .
C34 C39 H39A 109.8 .
C35 C39 H39B 109.8 .
C34 C39 H39B 109.8 .
H39A C39 H39B 108.3 .
C36 C40 C35 109.3(2) .
C36 C40 H40A 109.8 .
C35 C40 H40A 109.8 .
C36 C40 H40B 109.8 .
C35 C40 H40B 109.8 .
H40A C40 H40B 108.3 .
C35 C41 C33 110.76(19) .
C35 C41 H41A 109.5 .
C33 C41 H41A 109.5 .
C35 C41 H41B 109.5 .
C33 C41 H41B 109.5 .
H41A C41 H41B 108.1 .
C36 C42 C34 109.3(2) .
C36 C42 H42A 109.8 .
C34 C42 H42A 109.8 .
C36 C42 H42B 109.8 .
C34 C42 H42B 109.8 .
H42A C42 H42B 108.3 .
C13 C43 H43A 109.5 .
C13 C43 H43B 109.5 .
H43A C43 H43B 109.5 .
C13 C43 H43C 109.5 .
H43A C43 H43C 109.5 .
H43B C43 H43C 109.5 .
C18 C44 C48 112.05(19) .
C18 C44 C49 109.00(19) .
C48 C44 C49 109.4(2) .
C18 C44 C52 112.1(2) .
C48 C44 C52 106.84(19) .
C49 C44 C52 107.32(19) .
C50 C45 C53 109.7(2) .
C50 C45 C48 109.4(2) .
C53 C45 C48 109.8(2) .
C50 C45 H45A 109.3 .
C53 C45 H45A 109.3 .
C48 C45 H45A 109.3 .
C50 C46 C52 110.2(2) .
C50 C46 C51 109.7(2) .
C52 C46 C51 109.1(2) .
C50 C46 H46A 109.3 .
C52 C46 H46A 109.3 .
C51 C46 H46A 109.3 .
C51 C47 C53 109.3(2) .
C51 C47 C49 109.8(2) .
C53 C47 C49 109.3(2) .
C51 C47 H47A 109.5 .
C53 C47 H47A 109.5 .
C49 C47 H47A 109.5 .
C45 C48 C44 110.9(2) .
C45 C48 H48A 109.5 .
C44 C48 H48A 109.5 .
C45 C48 H48B 109.5 .
C44 C48 H48B 109.5 .
H48A C48 H48B 108.1 .
C47 C49 C44 110.73(19) .
C47 C49 H49A 109.5 .
C44 C49 H49A 109.5 .
C47 C49 H49B 109.5 .
C44 C49 H49B 109.5 .
H49A C49 H49B 108.1 .
C46 C50 C45 108.8(2) .
C46 C50 H50A 109.9 .
C45 C50 H50A 109.9 .
C46 C50 H50B 109.9 .
C45 C50 H50B 109.9 .
H50A C50 H50B 108.3 .
C47 C51 C46 109.2(2) .
C47 C51 H51A 109.8 .
C46 C51 H51A 109.8 .
C47 C51 H51B 109.8 .
C46 C51 H51B 109.8 .
H51A C51 H51B 108.3 .
C46 C52 C44 111.3(2) .
C46 C52 H52A 109.4 .
C44 C52 H52A 109.4 .
C46 C52 H52B 109.4 .
C44 C52 H52B 109.4 .
H52A C52 H52B 108.0 .
C45 C53 C47 109.6(2) .
C45 C53 H53A 109.8 .
C47 C53 H53A 109.8 .
C45 C53 H53B 109.8 .
C47 C53 H53B 109.8 .
H53A C53 H53B 108.2 .
C20 C54 H54A 109.5 .
C20 C54 H54B 109.5 .
H54A C54 H54B 109.5 .
C20 C54 H54C 109.5 .
H54A C54 H54C 109.5 .
H54B C54 H54C 109.5 .
N2 C55 C56 119.76(19) .
N2 C55 H55A 107.4 .
C56 C55 H55A 107.4 .
N2 C55 H55B 107.4 .
C56 C55 H55B 107.4 .
H55A C55 H55B 106.9 .
C61 C56 C57 120.0(2) .
C61 C56 C55 116.8(2) .
C57 C56 C55 122.6(2) .
O4 C57 C56 116.9(2) .
O4 C57 C58 122.4(2) .
C56 C57 C58 120.7(2) .
C59 C58 C57 116.3(2) .
C59 C58 C76 120.3(2) .
C57 C58 C76 123.3(2) .
C60 C59 C58 124.0(2) .
C60 C59 H59A 118.0 .
C58 C59 H59A 118.0 .
C61 C60 C59 117.9(2) .
C61 C60 C86 120.6(3) .
C59 C60 C86 121.5(3) .
C60 C61 C56 121.0(3) .
C60 C61 H61A 119.5 .
C56 C61 H61A 119.5 .
N2 C62 C63 117.06(19) .
N2 C62 H62A 108.0 .
C63 C62 H62A 108.0 .
N2 C62 H62B 108.0 .
C63 C62 H62B 108.0 .
H62A C62 H62B 107.3 .
C68 C63 C64 119.3(2) .
C68 C63 C62 120.4(2) .
C64 C63 C62 120.0(2) .
O5 C64 C65 121.3(2) .
O5 C64 C63 117.2(2) .
C65 C64 C63 121.5(2) .
C66 C65 C64 116.3(2) .
C66 C65 C87 121.7(2) .
C64 C65 C87 122.0(2) .
C67 C66 C65 123.5(2) .
C67 C66 H66A 118.3 .
C65 C66 H66A 118.3 .
C66 C67 C68 118.5(2) .
C66 C67 C97 120.7(2) .
C68 C67 C97 120.9(2) .
C67 C68 C63 120.8(2) .
C67 C68 H68A 119.6 .
C63 C68 H68A 119.6 .
C70 C69 N2 115.63(19) .
C70 C69 H69A 108.4 .
N2 C69 H69A 108.4 .
C70 C69 H69B 108.4 .
N2 C69 H69B 108.4 .
H69A C69 H69B 107.4 .
C75 C70 C71 120.0(2) .
C75 C70 C69 119.6(2) .
C71 C70 C69 120.4(2) .
O6 C71 C70 116.2(2) .
O6 C71 C72 122.8(2) .
C70 C71 C72 121.0(2) .
C73 C72 C71 116.3(2) .
C73 C72 C98 120.7(2) .
C71 C72 C98 122.9(2) .
C72 C73 C74 124.2(2) .
C72 C73 H73A 117.9 .
C74 C73 H73A 117.9 .
C75 C74 C73 117.8(2) .
C75 C74 C108 121.6(2) .
C73 C74 C108 120.5(2) .
C74 C75 C70 120.7(2) .
C74 C75 H75A 119.6 .
C70 C75 H75A 119.6 .
C58 C76 C81 108.8(2) .
C58 C76 C84 112.2(2) .
C81 C76 C84 109.4(2) .
C58 C76 C80 112.5(2) .
C81 C76 C80 106.9(2) .
C84 C76 C80 106.8(2) .
C85 C77 C80 109.8(2) .
C85 C77 C82 109.3(3) .
C80 C77 C82 109.7(3) .
C85 C77 H77A 109.3 .
C80 C77 H77A 109.3 .
C82 C77 H77A 109.3 .
C83 C78 C82 109.6(2) .
C83 C78 C84 109.7(2) .
C82 C78 C84 109.4(3) .
C83 C78 H78A 109.4 .
C82 C78 H78A 109.4 .
C84 C78 H78A 109.4 .
C83 C79 C85 109.2(2) .
C83 C79 C81 109.7(2) .
C85 C79 C81 109.6(2) .
C83 C79 H79A 109.4 .
C85 C79 H79A 109.4 .
C81 C79 H79A 109.4 .
C77 C80 C76 111.6(2) .
C77 C80 H80A 109.3 .
C76 C80 H80A 109.3 .
C77 C80 H80B 109.3 .
C76 C80 H80B 109.3 .
H80A C80 H80B 108.0 .
C79 C81 C76 110.9(2) .
C79 C81 H81A 109.5 .
C76 C81 H81A 109.5 .
C79 C81 H81B 109.5 .
C76 C81 H81B 109.5 .
H81A C81 H81B 108.1 .
C78 C82 C77 108.7(2) .
C78 C82 H82A 110.0 .
C77 C82 H82A 110.0 .
C78 C82 H82B 110.0 .
C77 C82 H82B 110.0 .
H82A C82 H82B 108.3 .
C79 C83 C78 109.8(2) .
C79 C83 H83A 109.7 .
C78 C83 H83A 109.7 .
C79 C83 H83B 109.7 .
C78 C83 H83B 109.7 .
H83A C83 H83B 108.2 .
C78 C84 C76 110.9(2) .
C78 C84 H84A 109.5 .
C76 C84 H84A 109.5 .
C78 C84 H84B 109.5 .
C76 C84 H84B 109.5 .
H84A C84 H84B 108.1 .
C77 C85 C79 109.2(2) .
C77 C85 H85A 109.8 .
C79 C85 H85A 109.8 .
C77 C85 H85B 109.8 .
C79 C85 H85B 109.8 .
H85A C85 H85B 108.3 .
C60 C86 H86A 109.5 .
C60 C86 H86B 109.5 .
H86A C86 H86B 109.5 .
C60 C86 H86C 109.5 .
H86A C86 H86C 109.5 .
H86B C86 H86C 109.5 .
C65 C87 C91 111.38(19) .
C65 C87 C92 111.26(18) .
C91 C87 C92 107.34(19) .
C65 C87 C95 110.71(19) .
C91 C87 C95 108.90(18) .
C92 C87 C95 107.09(19) .
C91 C88 C96 109.4(2) .
C91 C88 C93 108.9(2) .
C96 C88 C93 109.8(2) .
C91 C88 H88A 109.5 .
C96 C88 H88A 109.5 .
C93 C88 H88A 109.5 .
C93 C89 C94 109.3(2) .
C93 C89 C95 110.1(2) .
C94 C89 C95 109.5(2) .
C93 C89 H89A 109.3 .
C94 C89 H89A 109.3 .
C95 C89 H89A 109.3 .
C96 C90 C94 109.7(2) .
C96 C90 C92 109.1(2) .
C94 C90 C92 110.2(2) .
C96 C90 H90A 109.3 .
C94 C90 H90A 109.3 .
C92 C90 H90A 109.3 .
C88 C91 C87 111.2(2) .
C88 C91 H91A 109.4 .
C87 C91 H91A 109.4 .
C88 C91 H91B 109.4 .
C87 C91 H91B 109.4 .
H91A C91 H91B 108.0 .
C90 C92 C87 111.28(19) .
C90 C92 H92A 109.4 .
C87 C92 H92A 109.4 .
C90 C92 H92B 109.4 .
C87 C92 H92B 109.4 .
H92A C92 H92B 108.0 .
C89 C93 C88 109.6(2) .
C89 C93 H93A 109.8 .
C88 C93 H93A 109.8 .
C89 C93 H93B 109.8 .
C88 C93 H93B 109.8 .
H93A C93 H93B 108.2 .
C90 C94 C89 109.1(2) .
C90 C94 H94A 109.9 .
C89 C94 H94A 109.9 .
C90 C94 H94B 109.9 .
C89 C94 H94B 109.9 .
H94A C94 H94B 108.3 .
C89 C95 C87 110.59(19) .
C89 C95 H95A 109.5 .
C87 C95 H95A 109.5 .
C89 C95 H95B 109.5 .
C87 C95 H95B 109.5 .
H95A C95 H95B 108.1 .
C90 C96 C88 109.2(2) .
C90 C96 H96A 109.8 .
C88 C96 H96A 109.8 .
C90 C96 H96B 109.8 .
C88 C96 H96B 109.8 .
H96A C96 H96B 108.3 .
C67 C97 H97A 109.5 .
C67 C97 H97B 109.5 .
H97A C97 H97B 109.5 .
C67 C97 H97C 109.5 .
H97A C97 H97C 109.5 .
H97B C97 H97C 109.5 .
C72 C98 C106 111.60(19) .
C72 C98 C102 110.07(18) .
C106 C98 C102 106.94(19) .
C72 C98 C103 111.63(19) .
C106 C98 C103 107.33(18) .
C102 C98 C103 109.10(19) .
C104 C99 C107 109.5(2) .
C104 C99 C102 109.9(2) .
C107 C99 C102 109.4(2) .
C104 C99 H99A 109.4 .
C107 C99 H99A 109.4 .
C102 C99 H99A 109.4 .
C104 C100 C106 109.7(2) .
C104 C100 C105 109.5(2) .
C106 C100 C105 109.8(2) .
C104 C100 H10A 109.3 .
C106 C100 H10A 109.3 .
C105 C100 H10A 109.3 .
C105 C101 C107 109.3(2) .
C105 C101 C103 109.6(2) .
C107 C101 C103 109.88(19) .
C105 C101 H10B 109.4 .
C107 C101 H10B 109.4 .
C103 C101 H10B 109.4 .
C99 C102 C98 110.74(19) .
C99 C102 H10C 109.5 .
C98 C102 H10C 109.5 .
C99 C102 H10D 109.5 .
C98 C102 H10D 109.5 .
H10C C102 H10D 108.1 .
C101 C103 C98 110.70(19) .
C101 C103 H10E 109.5 .
C98 C103 H10E 109.5 .
C101 C103 H10F 109.5 .
C98 C103 H10F 109.5 .
H10E C103 H10F 108.1 .
C100 C104 C99 108.9(2) .
C100 C104 H10G 109.9 .
C99 C104 H10G 109.9 .
C100 C104 H10H 109.9 .
C99 C104 H10H 109.9 .
H10G C104 H10H 108.3 .
C101 C105 C100 109.23(19) .
C101 C105 H10I 109.8 .
C100 C105 H10I 109.8 .
C101 C105 H10J 109.8 .
C100 C105 H10J 109.8 .
H10I C105 H10J 108.3 .
C100 C106 C98 111.5(2) .
C100 C106 H10K 109.3 .
C98 C106 H10K 109.3 .
C100 C106 H10L 109.3 .
C98 C106 H10L 109.3 .
H10K C106 H10L 108.0 .
C101 C107 C99 109.4(2) .
C101 C107 H10M 109.8 .
C99 C107 H10M 109.8 .
C101 C107 H10N 109.8 .
C99 C107 H10N 109.8 .
H10M C107 H10N 108.2 .
C74 C108 H10O 109.5 .
C74 C108 H10P 109.5 .
H10O C108 H10P 109.5 .
C74 C108 H10Q 109.5 .
H10O C108 H10Q 109.5 .
H10P C108 H10Q 109.5 .
C202 C201 C206 120.6(4) .
C202 C201 H201 119.7 .
C206 C201 H201 119.7 .
C203 C202 C201 119.4(4) .
C203 C202 H202 120.3 .
C201 C202 H202 120.3 .
C202 C203 C204 120.2(4) .
C202 C203 H203 119.9 .
C204 C203 H203 119.9 .
C205 C204 C203 120.2(4) .
C205 C204 H204 119.9 .
C203 C204 H204 119.9 .
C206 C205 C204 119.9(4) .
C206 C205 H205 120.0 .
C204 C205 H205 120.0 .
C205 C206 C201 119.6(4) .
C205 C206 H206 120.2 .
C201 C206 H206 120.2 .
C302 C301 C306 120.0 .
C302 C301 H30A 120.0 .
C306 C301 H30A 120.0 .
C303 C302 C301 120.0 .
C303 C302 H30B 120.0 .
C301 C302 H30B 120.0 .
C302 C303 C304 120.0 .
C302 C303 H30C 120.0 .
C304 C303 H30C 120.0 .
C305 C304 C303 120.0 .
C305 C304 H30D 120.0 .
C303 C304 H30D 120.0 .
C306 C305 C304 120.0 .
C306 C305 H30E 120.0 .
C304 C305 H30E 120.0 .
C305 C306 C301 120.0 .
C305 C306 H30F 120.0 .
C301 C306 H30F 120.0 .
C403 C401 C402 126.6(10) 2_657
C403 C401 H401 116.7 2_657
C402 C401 H401 116.7 .
C403 C402 C401 115.6(11) .
C403 C402 H402 122.2 .
C401 C402 H402 122.2 .
C401 C403 C402 117.6(10) 2_657
C401 C403 H403 121.2 2_657
C402 C403 H403 121.2 .
C501 C501 C502 112.8(4) 2_676
C501 C501 H50C 109.0 2_676
C502 C501 H50C 109.0 .
C501 C501 H50D 109.0 2_676
C502 C501 H50D 109.0 .
H50C C501 H50D 107.8 .
C501 C502 C503 112.0(3) .
C501 C502 H50E 109.2 .
C503 C502 H50E 109.2 .
C501 C502 H50F 109.2 .
C503 C502 H50F 109.2 .
H50E C502 H50F 107.9 .
C502 C503 H50G 109.5 .
C502 C503 H50H 109.5 .
H50G C503 H50H 109.5 .
C502 C503 H50I 109.5 .
H50G C503 H50I 109.5 .
H50H C503 H50I 109.5 .

loop_
_geom_bond_atom_site_label_1
_geom_bond_atom_site_label_2
_geom_bond_distance
_geom_bond_site_symmetry_2
U1 O1 2.1118(16) .
U1 O3 2.1130(16) .
U1 O2 2.1367(16) .
U1 N1 2.5457(19) .
U1 S2 2.8819(7) .
U1 S1 2.9612(7) .
U2 O6 2.1137(16) .
U2 O4 2.1197(16) .
U2 O5 2.1325(17) .
U2 N2 2.542(2) .
U2 S1 2.8774(7) .
U2 S2 2.9640(7) .
S1 H1S 1.2061 .
S2 H2S 1.2162 .
O1 C3 1.366(3) .
O2 C10 1.364(3) .
O3 C17 1.369(3) .
O4 C57 1.368(3) .
O5 C64 1.365(3) .
O6 C71 1.367(3) .
N1 C8 1.489(3) .
N1 C15 1.494(3) .
N1 C1 1.508(3) .
N2 C55 1.488(3) .
N2 C62 1.493(3) .
N2 C69 1.507(3) .
C1 C2 1.506(3) .
C1 H1A 0.9900 .
C1 H1B 0.9900 .
C2 C7 1.389(3) .
C2 C3 1.402(3) .
C3 C4 1.413(3) .
C4 C5 1.390(3) .
C4 C22 1.534(3) .
C5 C6 1.395(3) .
C5 H5A 0.9500 .
C6 C7 1.387(3) .
C6 C32 1.504(3) .
C7 H7A 0.9500 .
C8 C9 1.511(3) .
C8 H8A 0.9900 .
C8 H8B 0.9900 .
C9 C14 1.391(3) .
C9 C10 1.403(3) .
C10 C11 1.409(3) .
C11 C12 1.396(3) .
C11 C33 1.533(3) .
C12 C13 1.394(3) .
C12 H12A 0.9500 .
C13 C14 1.386(3) .
C13 C43 1.508(3) .
C14 H14A 0.9500 .
C15 C16 1.502(3) .
C15 H15A 0.9900 .
C15 H15B 0.9900 .
C16 C21 1.391(3) .
C16 C17 1.404(3) .
C17 C18 1.408(3) .
C18 C19 1.400(3) .
C18 C44 1.533(3) .
C19 C20 1.387(4) .
C19 H19A 0.9500 .
C20 C21 1.383(4) .
C20 C54 1.512(4) .
C21 H21A 0.9500 .
C22 C26 1.546(3) .
C22 C27 1.547(3) .
C22 C30 1.548(3) .
C23 C28 1.530(4) .
C23 C31 1.535(4) .
C23 C26 1.536(3) .
C23 H23A 1.0000 .
C24 C28 1.525(4) .
C24 C29 1.531(3) .
C24 C30 1.531(3) .
C24 H24A 1.0000 .
C25 C29 1.530(3) .
C25 C31 1.530(4) .
C25 C27 1.536(3) .
C25 H25A 1.0000 .
C26 H26A 0.9900 .
C26 H26B 0.9900 .
C27 H27A 0.9900 .
C27 H27B 0.9900 .
C28 H28A 0.9900 .
C28 H28B 0.9900 .
C29 H29A 0.9900 .
C29 H29B 0.9900 .
C30 H30G 0.9900 .
C30 H30H 0.9900 .
C31 H31A 0.9900 .
C31 H31B 0.9900 .
C32 H32A 0.9800 .
C32 H32B 0.9800 .
C32 H32C 0.9800 .
C33 C37 1.544(3) .
C33 C41 1.548(3) .
C33 C38 1.547(3) .
C34 C39 1.532(4) .
C34 C37 1.534(3) .
C34 C42 1.535(4) .
C34 H34A 1.0000 .
C35 C39 1.532(4) .
C35 C41 1.532(3) .
C35 C40 1.540(3) .
C35 H35A 1.0000 .
C36 C38 1.532(3) .
C36 C42 1.533(4) .
C36 C40 1.533(3) .
C36 H36A 1.0000 .
C37 H37A 0.9900 .
C37 H37B 0.9900 .
C38 H38A 0.9900 .
C38 H38B 0.9900 .
C39 H39A 0.9900 .
C39 H39B 0.9900 .
C40 H40A 0.9900 .
C40 H40B 0.9900 .
C41 H41A 0.9900 .
C41 H41B 0.9900 .
C42 H42A 0.9900 .
C42 H42B 0.9900 .
C43 H43A 0.9800 .
C43 H43B 0.9800 .
C43 H43C 0.9800 .
C44 C48 1.547(3) .
C44 C49 1.548(3) .
C44 C52 1.548(3) .
C45 C50 1.530(4) .
C45 C53 1.533(4) .
C45 C48 1.536(4) .
C45 H45A 1.0000 .
C46 C50 1.529(4) .
C46 C52 1.532(4) .
C46 C51 1.534(4) .
C46 H46A 1.0000 .
C47 C51 1.531(4) .
C47 C53 1.535(4) .
C47 C49 1.537(3) .
C47 H47A 1.0000 .
C48 H48A 0.9900 .
C48 H48B 0.9900 .
C49 H49A 0.9900 .
C49 H49B 0.9900 .
C50 H50A 0.9900 .
C50 H50B 0.9900 .
C51 H51A 0.9900 .
C51 H51B 0.9900 .
C52 H52A 0.9900 .
C52 H52B 0.9900 .
C53 H53A 0.9900 .
C53 H53B 0.9900 .
C54 H54A 0.9800 .
C54 H54B 0.9800 .
C54 H54C 0.9800 .
C55 C56 1.505(3) .
C55 H55A 0.9900 .
C55 H55B 0.9900 .
C56 C61 1.393(3) .
C56 C57 1.404(3) .
C57 C58 1.409(3) .
C58 C59 1.404(3) .
C58 C76 1.529(4) .
C59 C60 1.389(4) .
C59 H59A 0.9500 .
C60 C61 1.381(4) .
C60 C86 1.510(4) .
C61 H61A 0.9500 .
C62 C63 1.511(3) .
C62 H62A 0.9900 .
C62 H62B 0.9900 .
C63 C68 1.390(3) .
C63 C64 1.407(3) .
C64 C65 1.404(3) .
C65 C66 1.399(3) .
C65 C87 1.529(3) .
C66 C67 1.389(4) .
C66 H66A 0.9500 .
C67 C68 1.387(3) .
C67 C97 1.508(3) .
C68 H68A 0.9500 .
C69 C70 1.505(3) .
C69 H69A 0.9900 .
C69 H69B 0.9900 .
C70 C75 1.396(3) .
C70 C71 1.404(3) .
C71 C72 1.408(3) .
C72 C73 1.395(3) .
C72 C98 1.532(3) .
C73 C74 1.399(3) .
C73 H73A 0.9500 .
C74 C75 1.383(4) .
C74 C108 1.511(3) .
C75 H75A 0.9500 .
C76 C81 1.544(3) .
C76 C84 1.546(4) .
C76 C80 1.547(3) .
C77 C85 1.528(4) .
C77 C80 1.530(4) .
C77 C82 1.534(5) .
C77 H77A 1.0000 .
C78 C83 1.529(4) .
C78 C82 1.532(4) .
C78 C84 1.535(4) .
C78 H78A 1.0000 .
C79 C83 1.522(4) .
C79 C85 1.531(4) .
C79 C81 1.537(4) .
C79 H79A 1.0000 .
C80 H80A 0.9900 .
C80 H80B 0.9900 .
C81 H81A 0.9900 .
C81 H81B 0.9900 .
C82 H82A 0.9900 .
C82 H82B 0.9900 .
C83 H83A 0.9900 .
C83 H83B 0.9900 .
C84 H84A 0.9900 .
C84 H84B 0.9900 .
C85 H85A 0.9900 .
C85 H85B 0.9900 .
C86 H86A 0.9800 .
C86 H86B 0.9800 .
C86 H86C 0.9800 .
C87 C91 1.546(3) .
C87 C92 1.546(3) .
C87 C95 1.550(3) .
C88 C91 1.533(3) .
C88 C96 1.533(4) .
C88 C93 1.535(4) .
C88 H88A 1.0000 .
C89 C93 1.527(4) .
C89 C94 1.532(4) .
C89 C95 1.535(3) .
C89 H89A 1.0000 .
C90 C96 1.526(4) .
C90 C94 1.527(4) .
C90 C92 1.533(3) .
C90 H90A 1.0000 .
C91 H91A 0.9900 .
C91 H91B 0.9900 .
C92 H92A 0.9900 .
C92 H92B 0.9900 .
C93 H93A 0.9900 .
C93 H93B 0.9900 .
C94 H94A 0.9900 .
C94 H94B 0.9900 .
C95 H95A 0.9900 .
C95 H95B 0.9900 .
C96 H96A 0.9900 .
C96 H96B 0.9900 .
C97 H97A 0.9800 .
C97 H97B 0.9800 .
C97 H97C 0.9800 .
C98 C106 1.546(3) .
C98 C102 1.547(3) .
C98 C103 1.550(3) .
C99 C104 1.530(4) .
C99 C107 1.536(4) .
C99 C102 1.540(4) .
C99 H99A 1.0000 .
C100 C104 1.525(4) .
C100 C106 1.529(4) .
C100 C105 1.532(3) .
C100 H10A 1.0000 .
C101 C105 1.526(3) .
C101 C107 1.533(4) .
C101 C103 1.535(3) .
C101 H10B 1.0000 .
C102 H10C 0.9900 .
C102 H10D 0.9900 .
C103 H10E 0.9900 .
C103 H10F 0.9900 .
C104 H10G 0.9900 .
C104 H10H 0.9900 .
C105 H10I 0.9900 .
C105 H10J 0.9900 .
C106 H10K 0.9900 .
C106 H10L 0.9900 .
C107 H10M 0.9900 .
C107 H10N 0.9900 .
C108 H10O 0.9800 .
C108 H10P 0.9800 .
C108 H10Q 0.9800 .
C201 C202 1.373(6) .
C201 C206 1.378(6) .
C201 H201 0.9500 .
C202 C203 1.362(6) .
C202 H202 0.9500 .
C203 C204 1.377(7) .
C203 H203 0.9500 .
C204 C205 1.370(6) .
C204 H204 0.9500 .
C205 C206 1.364(6) .
C205 H205 0.9500 .
C206 H206 0.9500 .
C301 C302 1.3900 .
C301 C306 1.3900 .
C301 H30A 0.9500 .
C302 C303 1.3900 .
C302 H30B 0.9500 .
C303 C304 1.3900 .
C303 H30C 0.9500 .
C304 C305 1.3900 .
C304 H30D 0.9500 .
C305 C306 1.3900 .
C305 H30E 0.9500 .
C306 H30F 0.9500 .
C401 C403 1.291(14) 2_657
C401 C402 1.348(13) .
C401 H401 0.9500 .
C402 C403 1.295(12) .
C402 H402 0.9500 .
C403 C401 1.291(14) 2_657
C403 H403 0.9500 .
C501 C501 1.520(7) 2_676
C501 C502 1.523(5) .
C501 H50C 0.9900 .
C501 H50D 0.9900 .
C502 C503 1.524(5) .
C502 H50E 0.9900 .
C502 H50F 0.9900 .
C503 H50G 0.9800 .
C503 H50H 0.9800 .
C503 H50I 0.9800 .

loop_
_geom_torsion_atom_site_label_1
_geom_torsion_atom_site_label_2
_geom_torsion_atom_site_label_3
_geom_torsion_atom_site_label_4
_geom_torsion
_geom_torsion_site_symmetry_1
_geom_torsion_site_symmetry_4
O6 U2 S1 U1 -76.82(5) . .
O4 U2 S1 U1 94.42(5) . .
O5 U2 S1 U1 -163.40(5) . .
N2 U2 S1 U1 -39.0(2) . .
S2 U2 S1 U1 14.643(17) . .
O1 U1 S1 U2 75.19(4) . .
O3 U1 S1 U2 -129.42(5) . .
O2 U1 S1 U2 157.69(17) . .
N1 U1 S1 U2 154.20(4) . .
S2 U1 S1 U2 -15.070(18) . .
O1 U1 S2 U2 -76.48(5) . .
O3 U1 S2 U2 94.11(5) . .
O2 U1 S2 U2 -163.43(5) . .
N1 U1 S2 U2 -36.33(19) . .
S1 U1 S2 U2 14.617(17) . .
O6 U2 S2 U1 75.71(4) . .
O4 U2 S2 U1 -128.82(5) . .
O5 U2 S2 U1 156.99(19) . .
N2 U2 S2 U1 154.21(5) . .
S1 U2 S2 U1 -15.051(17) . .
O3 U1 O1 C3 42.9(3) . .
O2 U1 O1 C3 -46.7(2) . .
N1 U1 O1 C3 31.2(2) . .
S2 U1 O1 C3 -157.8(2) . .
S1 U1 O1 C3 118.8(2) . .
O1 U1 O2 C10 137.22(17) . .
O3 U1 O2 C10 -17.54(17) . .
N1 U1 O2 C10 57.77(17) . .
S2 U1 O2 C10 -133.52(16) . .
S1 U1 O2 C10 54.2(3) . .
O1 U1 O3 C17 -5.2(4) . .
O2 U1 O3 C17 83.1(3) . .
N1 U1 O3 C17 6.5(3) . .
S2 U1 O3 C17 -162.7(3) . .
S1 U1 O3 C17 -82.9(3) . .
O6 U2 O4 C57 -5.4(4) . .
O5 U2 O4 C57 82.7(3) . .
N2 U2 O4 C57 5.8(3) . .
S1 U2 O4 C57 -164.3(3) . .
S2 U2 O4 C57 -84.3(3) . .
O6 U2 O5 C64 137.64(18) . .
O4 U2 O5 C64 -17.31(18) . .
N2 U2 O5 C64 58.61(17) . .
S1 U2 O5 C64 -132.65(16) . .
S2 U2 O5 C64 55.8(3) . .
O4 U2 O6 C71 40.6(3) . .
O5 U2 O6 C71 -48.9(2) . .
N2 U2 O6 C71 29.5(2) . .
S1 U2 O6 C71 -158.8(2) . .
S2 U2 O6 C71 117.7(2) . .
O1 U1 N1 C8 -96.20(15) . .
O3 U1 N1 C8 88.87(15) . .
O2 U1 N1 C8 -6.88(14) . .
S2 U1 N1 C8 -137.25(17) . .
S1 U1 N1 C8 172.22(14) . .
O1 U1 N1 C15 138.78(14) . .
O3 U1 N1 C15 -36.16(13) . .
O2 U1 N1 C15 -131.90(14) . .
S2 U1 N1 C15 97.7(2) . .
S1 U1 N1 C15 47.20(13) . .
O1 U1 N1 C1 25.72(13) . .
O3 U1 N1 C1 -149.22(14) . .
O2 U1 N1 C1 115.04(14) . .
S2 U1 N1 C1 -15.3(3) . .
S1 U1 N1 C1 -65.87(13) . .
O6 U2 N2 C55 139.46(14) . .
O4 U2 N2 C55 -35.74(14) . .
O5 U2 N2 C55 -131.76(14) . .
S1 U2 N2 C55 100.8(2) . .
S2 U2 N2 C55 47.58(13) . .
O6 U2 N2 C62 -95.50(15) . .
O4 U2 N2 C62 89.30(15) . .
O5 U2 N2 C62 -6.72(15) . .
S1 U2 N2 C62 -134.19(18) . .
S2 U2 N2 C62 172.62(15) . .
O6 U2 N2 C69 26.34(14) . .
O4 U2 N2 C69 -148.87(15) . .
O5 U2 N2 C69 115.11(14) . .
S1 U2 N2 C69 -12.4(3) . .
S2 U2 N2 C69 -65.55(13) . .
C8 N1 C1 C2 55.6(2) . .
C15 N1 C1 C2 174.69(18) . .
U1 N1 C1 C2 -68.92(19) . .
N1 C1 C2 C7 -116.9(2) . .
N1 C1 C2 C3 63.6(3) . .
U1 O1 C3 C2 -49.7(3) . .
U1 O1 C3 C4 128.7(2) . .
C7 C2 C3 O1 179.7(2) . .
C1 C2 C3 O1 -0.8(3) . .
C7 C2 C3 C4 1.3(3) . .
C1 C2 C3 C4 -179.2(2) . .
O1 C3 C4 C5 -179.7(2) . .
C2 C3 C4 C5 -1.4(3) . .
O1 C3 C4 C22 -0.9(3) . .
C2 C3 C4 C22 177.5(2) . .
C3 C4 C5 C6 1.0(4) . .
C22 C4 C5 C6 -177.9(2) . .
C4 C5 C6 C7 -0.4(4) . .
C4 C5 C6 C32 177.0(3) . .
C5 C6 C7 C2 0.3(4) . .
C32 C6 C7 C2 -177.1(3) . .
C3 C2 C7 C6 -0.7(4) . .
C1 C2 C7 C6 179.8(2) . .
C15 N1 C8 C9 83.7(2) . .
C1 N1 C8 C9 -161.04(19) . .
U1 N1 C8 C9 -40.7(2) . .
N1 C8 C9 C14 -124.1(2) . .
N1 C8 C9 C10 64.4(3) . .
U1 O2 C10 C9 -57.2(3) . .
U1 O2 C10 C11 123.17(19) . .
C14 C9 C10 O2 173.8(2) . .
C8 C9 C10 O2 -14.6(3) . .
C14 C9 C10 C11 -6.6(3) . .
C8 C9 C10 C11 165.0(2) . .
O2 C10 C11 C12 -174.9(2) . .
C9 C10 C11 C12 5.6(3) . .
O2 C10 C11 C33 6.1(3) . .
C9 C10 C11 C33 -173.5(2) . .
C10 C11 C12 C13 -0.8(4) . .
C33 C11 C12 C13 178.2(2) . .
C11 C12 C13 C14 -2.8(4) . .
C11 C12 C13 C43 178.9(3) . .
C12 C13 C14 C9 1.8(4) . .
C43 C13 C14 C9 -179.9(3) . .
C10 C9 C14 C13 2.8(4) . .
C8 C9 C14 C13 -168.7(2) . .
C8 N1 C15 C16 -61.8(3) . .
C1 N1 C15 C16 179.7(2) . .
U1 N1 C15 C16 65.1(2) . .
N1 C15 C16 C21 136.3(2) . .
N1 C15 C16 C17 -52.4(3) . .
U1 O3 C17 C16 7.1(4) . .
U1 O3 C17 C18 -173.20(19) . .
C21 C16 C17 O3 -179.3(2) . .
C15 C16 C17 O3 9.5(3) . .
C21 C16 C17 C18 0.9(4) . .
C15 C16 C17 C18 -170.2(2) . .
O3 C17 C18 C19 -178.5(2) . .
C16 C17 C18 C19 1.2(3) . .
O3 C17 C18 C44 4.7(3) . .
C16 C17 C18 C44 -175.6(2) . .
C17 C18 C19 C20 -1.9(4) . .
C44 C18 C19 C20 175.0(2) . .
C18 C19 C20 C21 0.3(4) . .
C18 C19 C20 C54 178.4(3) . .
C19 C20 C21 C16 2.1(4) . .
C54 C20 C21 C16 -176.1(3) . .
C17 C16 C21 C20 -2.7(4) . .
C15 C16 C21 C20 168.9(2) . .
C5 C4 C22 C26 115.6(2) . .
C3 C4 C22 C26 -63.2(3) . .
C5 C4 C22 C27 -122.9(2) . .
C3 C4 C22 C27 58.3(3) . .
C5 C4 C22 C30 -2.8(3) . .
C3 C4 C22 C30 178.4(2) . .
C28 C23 C26 C22 60.2(3) . .
C31 C23 C26 C22 -59.7(3) . .
C4 C22 C26 C23 -179.3(2) . .
C27 C22 C26 C23 57.7(3) . .
C30 C22 C26 C23 -58.2(2) . .
C29 C25 C27 C22 -61.1(3) . .
C31 C25 C27 C22 59.0(3) . .
C4 C22 C27 C25 -179.65(19) . .
C26 C22 C27 C25 -57.1(2) . .
C30 C22 C27 C25 58.2(2) . .
C29 C24 C28 C23 -61.0(3) . .
C30 C24 C28 C23 59.4(3) . .
C31 C23 C28 C24 60.5(3) . .
C26 C23 C28 C24 -59.4(3) . .
C31 C25 C29 C24 -59.6(3) . .
C27 C25 C29 C24 60.7(3) . .
C28 C24 C29 C25 60.6(3) . .
C30 C24 C29 C25 -59.7(3) . .
C28 C24 C30 C22 -61.2(3) . .
C29 C24 C30 C22 59.3(3) . .
C4 C22 C30 C24 -179.89(19) . .
C26 C22 C30 C24 59.2(2) . .
C27 C22 C30 C24 -57.6(2) . .
C29 C25 C31 C23 59.8(3) . .
C27 C25 C31 C23 -60.3(3) . .
C28 C23 C31 C25 -60.2(3) . .
C26 C23 C31 C25 60.4(3) . .
C12 C11 C33 C37 -6.3(3) . .
C10 C11 C33 C37 172.7(2) . .
C12 C11 C33 C41 -125.7(2) . .
C10 C11 C33 C41 53.3(3) . .
C12 C11 C33 C38 112.9(2) . .
C10 C11 C33 C38 -68.1(3) . .
C39 C34 C37 C33 59.4(3) . .
C42 C34 C37 C33 -60.5(3) . .
C11 C33 C37 C34 179.7(2) . .
C41 C33 C37 C34 -58.5(3) . .
C38 C33 C37 C34 58.4(3) . .
C42 C36 C38 C33 60.5(3) . .
C40 C36 C38 C33 -59.8(3) . .
C11 C33 C38 C36 179.83(18) . .
C37 C33 C38 C36 -58.5(2) . .
C41 C33 C38 C36 57.2(2) . .
C41 C35 C39 C34 59.8(3) . .
C40 C35 C39 C34 -60.9(3) . .
C37 C34 C39 C35 -58.7(3) . .
C42 C34 C39 C35 61.0(3) . .
C38 C36 C40 C35 60.4(3) . .
C42 C36 C40 C35 -59.3(3) . .
C39 C35 C40 C36 59.8(3) . .
C41 C35 C40 C36 -60.5(3) . .
C39 C35 C41 C33 -61.4(3) . .
C40 C35 C41 C33 58.8(3) . .
C11 C33 C41 C35 -178.65(19) . .
C37 C33 C41 C35 59.5(2) . .
C38 C33 C41 C35 -56.3(2) . .
C38 C36 C42 C34 -60.2(3) . .
C40 C36 C42 C34 59.5(3) . .
C39 C34 C42 C36 -60.1(3) . .
C37 C34 C42 C36 60.2(3) . .
C19 C18 C44 C48 129.3(2) . .
C17 C18 C44 C48 -54.0(3) . .
C19 C18 C44 C49 -109.5(3) . .
C17 C18 C44 C49 67.2(3) . .
C19 C18 C44 C52 9.2(3) . .
C17 C18 C44 C52 -174.1(2) . .
C50 C45 C48 C44 61.9(3) . .
C53 C45 C48 C44 -58.6(3) . .
C18 C44 C48 C45 177.5(2) . .
C49 C44 C48 C45 56.6(3) . .
C52 C44 C48 C45 -59.3(3) . .
C51 C47 C49 C44 -60.4(3) . .
C53 C47 C49 C44 59.5(3) . .
C18 C44 C49 C47 -179.96(19) . .
C48 C44 C49 C47 -57.2(2) . .
C52 C44 C49 C47 58.4(3) . .
C52 C46 C50 C45 59.3(3) . .
C51 C46 C50 C45 -60.8(3) . .
C53 C45 C50 C46 60.3(3) . .
C48 C45 C50 C46 -60.2(3) . .
C53 C47 C51 C46 -59.8(3) . .
C49 C47 C51 C46 60.1(3) . .
C50 C46 C51 C47 60.8(3) . .
C52 C46 C51 C47 -60.0(3) . .
C50 C46 C52 C44 -59.8(3) . .
C51 C46 C52 C44 60.7(3) . .
C18 C44 C52 C46 -178.7(2) . .
C48 C44 C52 C46 58.2(3) . .
C49 C44 C52 C46 -59.0(3) . .
C50 C45 C53 C47 -60.1(3) . .
C48 C45 C53 C47 60.2(3) . .
C51 C47 C53 C45 59.6(3) . .
C49 C47 C53 C45 -60.6(3) . .
C62 N2 C55 C56 -61.8(3) . .
C69 N2 C55 C56 179.8(2) . .
U2 N2 C55 C56 64.7(2) . .
N2 C55 C56 C61 136.2(2) . .
N2 C55 C56 C57 -52.6(3) . .
U2 O4 C57 C56 7.6(4) . .
U2 O4 C57 C58 -172.63(19) . .
C61 C56 C57 O4 -179.6(2) . .
C55 C56 C57 O4 9.4(3) . .
C61 C56 C57 C58 0.6(4) . .
C55 C56 C57 C58 -170.3(2) . .
O4 C57 C58 C59 -177.3(2) . .
C56 C57 C58 C59 2.5(4) . .
O4 C57 C58 C76 4.9(4) . .
C56 C57 C58 C76 -175.3(2) . .
C57 C58 C59 C60 -2.9(4) . .
C76 C58 C59 C60 174.9(3) . .
C58 C59 C60 C61 0.2(5) . .
C58 C59 C60 C86 178.2(3) . .
C59 C60 C61 C56 3.1(4) . .
C86 C60 C61 C56 -174.9(3) . .
C57 C56 C61 C60 -3.6(4) . .
C55 C56 C61 C60 167.9(3) . .
C55 N2 C62 C63 82.9(2) . .
C69 N2 C62 C63 -161.86(19) . .
U2 N2 C62 C63 -41.2(2) . .
N2 C62 C63 C68 -122.6(2) . .
N2 C62 C63 C64 64.3(3) . .
U2 O5 C64 C65 120.6(2) . .
U2 O5 C64 C63 -59.1(3) . .
C68 C63 C64 O5 173.7(2) . .
C62 C63 C64 O5 -13.1(3) . .
C68 C63 C64 C65 -5.9(4) . .
C62 C63 C64 C65 167.3(2) . .
O5 C64 C65 C66 -174.2(2) . .
C63 C64 C65 C66 5.4(3) . .
O5 C64 C65 C87 6.9(3) . .
C63 C64 C65 C87 -173.4(2) . .
C64 C65 C66 C67 -1.2(4) . .
C87 C65 C66 C67 177.6(2) . .
C65 C66 C67 C68 -2.5(4) . .
C65 C66 C67 C97 178.7(3) . .
C66 C67 C68 C63 2.1(4) . .
C97 C67 C68 C63 -179.1(3) . .
C64 C63 C68 C67 2.0(4) . .
C62 C63 C68 C67 -171.2(2) . .
C55 N2 C69 C70 175.18(19) . .
C62 N2 C69 C70 55.8(2) . .
U2 N2 C69 C70 -68.5(2) . .
N2 C69 C70 C75 -119.8(2) . .
N2 C69 C70 C71 61.9(3) . .
U2 O6 C71 C70 -47.8(3) . .
U2 O6 C71 C72 130.4(2) . .
C75 C70 C71 O6 -179.1(2) . .
C69 C70 C71 O6 -0.8(3) . .
C75 C70 C71 C72 2.6(3) . .
C69 C70 C71 C72 -179.1(2) . .
O6 C71 C72 C73 179.7(2) . .
C70 C71 C72 C73 -2.1(3) . .
O6 C71 C72 C98 -1.7(3) . .
C70 C71 C72 C98 176.5(2) . .
C71 C72 C73 C74 0.4(3) . .
C98 C72 C73 C74 -178.2(2) . .
C72 C73 C74 C75 0.8(4) . .
C72 C73 C74 C108 177.2(2) . .
C73 C74 C75 C70 -0.3(4) . .
C108 C74 C75 C70 -176.7(2) . .
C71 C70 C75 C74 -1.3(4) . .
C69 C70 C75 C74 -179.7(2) . .
C59 C58 C76 C81 -112.0(3) . .
C57 C58 C76 C81 65.7(3) . .
C59 C58 C76 C84 126.8(3) . .
C57 C58 C76 C84 -55.5(3) . .
C59 C58 C76 C80 6.3(3) . .
C57 C58 C76 C80 -176.0(2) . .
C85 C77 C80 C76 60.0(3) . .
C82 C77 C80 C76 -60.1(3) . .
C58 C76 C80 C77 -178.0(2) . .
C81 C76 C80 C77 -58.6(3) . .
C84 C76 C80 C77 58.5(3) . .
C83 C79 C81 C76 58.9(3) . .
C85 C79 C81 C76 -61.0(3) . .
C58 C76 C81 C79 -179.40(19) . .
C84 C76 C81 C79 -56.5(3) . .
C80 C76 C81 C79 58.9(3) . .
C83 C78 C82 C77 60.0(3) . .
C84 C78 C82 C77 -60.4(3) . .
C85 C77 C82 C78 -60.9(3) . .
C80 C77 C82 C78 59.5(3) . .
C85 C79 C83 C78 59.8(3) . .
C81 C79 C83 C78 -60.4(3) . .
C82 C78 C83 C79 -59.9(3) . .
C84 C78 C83 C79 60.3(3) . .
C83 C78 C84 C76 -58.5(3) . .
C82 C78 C84 C76 61.7(3) . .
C58 C76 C84 C78 177.3(2) . .
C81 C76 C84 C78 56.4(3) . .
C80 C76 C84 C78 -59.0(3) . .
C80 C77 C85 C79 -59.1(3) . .
C82 C77 C85 C79 61.3(3) . .
C83 C79 C85 C77 -60.5(3) . .
C81 C79 C85 C77 59.7(3) . .
C66 C65 C87 C91 114.4(2) . .
C64 C65 C87 C91 -66.8(3) . .
C66 C65 C87 C92 -5.3(3) . .
C64 C65 C87 C92 173.5(2) . .
C66 C65 C87 C95 -124.2(2) . .
C64 C65 C87 C95 54.5(3) . .
C96 C88 C91 C87 60.1(3) . .
C93 C88 C91 C87 -60.0(3) . .
C65 C87 C91 C88 -179.99(19) . .
C92 C87 C91 C88 -58.0(2) . .
C95 C87 C91 C88 57.6(2) . .
C96 C90 C92 C87 -60.9(3) . .
C94 C90 C92 C87 59.7(3) . .
C65 C87 C92 C90 -179.5(2) . .
C91 C87 C92 C90 58.4(3) . .
C95 C87 C92 C90 -58.4(3) . .
C94 C89 C93 C88 59.8(3) . .
C95 C89 C93 C88 -60.5(3) . .
C91 C88 C93 C89 60.6(3) . .
C96 C88 C93 C89 -59.2(3) . .
C96 C90 C94 C89 61.1(3) . .
C92 C90 C94 C89 -59.1(3) . .
C93 C89 C94 C90 -60.7(3) . .
C95 C89 C94 C90 60.0(3) . .
C93 C89 C95 C87 58.7(3) . .
C94 C89 C95 C87 -61.5(3) . .
C65 C87 C95 C89 -179.24(19) . .
C91 C87 C95 C89 -56.5(2) . .
C92 C87 C95 C89 59.3(2) . .
C94 C90 C96 C88 -60.2(3) . .
C92 C90 C96 C88 60.5(3) . .
C91 C88 C96 C90 -60.4(3) . .
C93 C88 C96 C90 59.1(3) . .
C73 C72 C98 C106 -3.9(3) . .
C71 C72 C98 C106 177.6(2) . .
C73 C72 C98 C102 114.7(2) . .
C71 C72 C98 C102 -63.8(3) . .
C73 C72 C98 C103 -124.0(2) . .
C71 C72 C98 C103 57.5(3) . .
C104 C99 C102 C98 60.6(3) . .
C107 C99 C102 C98 -59.6(3) . .
C72 C98 C102 C99 -179.8(2) . .
C106 C98 C102 C99 -58.4(3) . .
C103 C98 C102 C99 57.4(3) . .
C105 C101 C103 C98 -61.0(3) . .
C107 C101 C103 C98 59.1(2) . .
C72 C98 C103 C101 -178.87(19) . .
C106 C98 C103 C101 58.5(2) . .
C102 C98 C103 C101 -57.0(2) . .
C106 C100 C104 C99 59.6(3) . .
C105 C100 C104 C99 -60.9(3) . .
C107 C99 C104 C100 60.3(3) . .
C102 C99 C104 C100 -59.8(3) . .
C107 C101 C105 C100 -60.3(3) . .
C103 C101 C105 C100 60.1(3) . .
C104 C100 C105 C101 61.1(3) . .
C106 C100 C105 C101 -59.3(3) . .
C104 C100 C106 C98 -60.7(3) . .
C105 C100 C106 C98 59.6(3) . .
C72 C98 C106 C100 179.3(2) . .
C102 C98 C106 C100 58.8(3) . .
C103 C98 C106 C100 -58.1(3) . .
C105 C101 C107 C99 59.9(3) . .
C103 C101 C107 C99 -60.5(3) . .
C104 C99 C107 C101 -60.0(3) . .
C102 C99 C107 C101 60.5(3) . .
C206 C201 C202 C203 -1.6(7) . .
C201 C202 C203 C204 0.5(7) . .
C202 C203 C204 C205 0.5(7) . .
C203 C204 C205 C206 -0.4(8) . .
C204 C205 C206 C201 -0.7(7) . .
C202 C201 C206 C205 1.7(7) . .
C306 C301 C302 C303 0.0 . .
C301 C302 C303 C304 0.0 . .
C302 C303 C304 C305 0.0 . .
C303 C304 C305 C306 0.0 . .
C304 C305 C306 C301 0.0 . .
C302 C301 C306 C305 0.0 . .
C403 C401 C402 C403 4.4(18) 2_657 .
C401 C402 C403 C401 -4.0(16) . 2_657
C501 C501 C502 C503 -179.7(4) 2_676 .
